data_7704311
loop_
_publ_author_name
'Sugahara, Tomohiro'
'Espinosa Ferao, Arturo'
'Rey Planells, Alicia'
'Guo, Jing-Dong'
'Aoyama, Shin'
'Igawa, Kazunobu'
'Tomooka, Katsuhiko'
'Sasamori, Takahiro'
'Hashizume, Daisuke'
'Nagase, Shigeru'
'Tokitoh, Norihiro'

_publ_section_title
;
 1,2-Insertion reactions of alkynes into Ge-C bonds of arylbromogermylene.
;
_journal_issue 21
_journal_name_full 'Dalton transactions (Cambridge, England : 2003)'
_journal_page_first 7189
_journal_page_last 7196
_journal_paper_doi 10.1039/d0dt01223h
_journal_volume 49
_journal_year 2020
_chemical_formula_moiety 'C45 H73 Br Ge N2 O4 S2 Si4, C3 H3'
_chemical_formula_sum 'C48 H76 Br Ge N2 O4 S2 Si4'
_chemical_formula_weight 1074.08
_space_group_crystal_system triclinic
_space_group_IT_number 2
_space_group_name_Hall '-P 1'
_space_group_name_H-M_alt 'P -1'
_atom_sites_solution_hydrogens geom
_audit_block_doi 10.5517/ccdc.csd.cc220v65
_audit_creation_method SHELXL-2018/1
_audit_update_record
;
2020-04-29 deposited with the CCDC.	2020-05-05 downloaded from the CCDC.
;
_cell_angle_alpha 76.5800(10)
_cell_angle_beta 88.8460(10)
_cell_angle_gamma 77.4580(10)
_cell_formula_units_Z 4
_cell_length_a 10.5431(2)
_cell_length_b 20.8098(3)
_cell_length_c 26.3903(4)
_cell_measurement_reflns_used 103117
_cell_measurement_temperature 173(2)
_cell_measurement_theta_max 25.999
_cell_measurement_theta_min 1.440
_cell_volume 5494.74(16)
_computing_cell_refinement CrysAlisPro
_computing_data_collection CrystalClear
_computing_data_reduction CrysAlisPro
_computing_molecular_graphics 'Yadokari-XG 2011 (Wakita Nemoto et al., 2011)'
_computing_publication_material 'Yadokari-XG 2011 (Wakita,Nemoto et al., 2011)'
_computing_structure_refinement 'SHELXL-2018/1 (Sheldrick, 2018)'
_computing_structure_solution SHELXT
_diffrn_ambient_temperature 173(2)
_diffrn_detector_area_resol_mean 28.5714
_diffrn_measured_fraction_theta_full 0.996
_diffrn_measured_fraction_theta_max 0.924
_diffrn_measurement_device_type 'Rigaku Saturn'
_diffrn_measurement_method \w
_diffrn_radiation_type MoK\a
_diffrn_radiation_wavelength 0.71073
_diffrn_reflns_av_R_equivalents 0.0699
_diffrn_reflns_av_unetI/netI 0.0663
_diffrn_reflns_Laue_measured_fraction_full 0.996
_diffrn_reflns_Laue_measured_fraction_max 0.924
_diffrn_reflns_limit_h_max 13
_diffrn_reflns_limit_h_min -13
_diffrn_reflns_limit_k_max 27
_diffrn_reflns_limit_k_min -27
_diffrn_reflns_limit_l_max 34
_diffrn_reflns_limit_l_min -34
_diffrn_reflns_number 110885
_diffrn_reflns_point_group_measured_fraction_full 0.996
_diffrn_reflns_point_group_measured_fraction_max 0.924
_diffrn_reflns_theta_full 25.242
_diffrn_reflns_theta_max 28.366
_diffrn_reflns_theta_min 1.440
_diffrn_source 'fine-focus sealed tube'
_exptl_absorpt_coefficient_mu 1.489
_exptl_absorpt_correction_T_max 0.957
_exptl_absorpt_correction_T_min 0.853
_exptl_absorpt_correction_type multi-scan
_exptl_absorpt_process_details
;
 MULABS - Empirical Correction for Absorption Anisotropy.
 Blessing, R. H., Acta Cryst., A51, 33-38 (1995).
;
_exptl_crystal_colour colorless
_exptl_crystal_density_diffrn 1.298
_exptl_crystal_description plate
_exptl_crystal_F_000 2260
_exptl_crystal_size_max 0.110
_exptl_crystal_size_mid 0.080
_exptl_crystal_size_min 0.030
_refine_diff_density_max 1.205
_refine_diff_density_min -0.755
_refine_diff_density_rms 0.089
_refine_ls_extinction_method none
_refine_ls_goodness_of_fit_ref 1.016
_refine_ls_hydrogen_treatment constr
_refine_ls_matrix_type full
_refine_ls_number_parameters 1176
_refine_ls_number_reflns 25416
_refine_ls_number_restraints 3
_refine_ls_restrained_S_all 1.017
_refine_ls_R_factor_all 0.0932
_refine_ls_R_factor_gt 0.0558
_refine_ls_shift/su_max 0.003
_refine_ls_shift/su_mean 0.000
_refine_ls_structure_factor_coef Fsqd
_refine_ls_weighting_details 'w=1/[\s^2^(Fo^2^)+(0.0551P)^2^+8.2226P] where P=(Fo^2^+2Fc^2^)/3'
_refine_ls_weighting_scheme calc
_refine_ls_wR_factor_gt 0.1198
_refine_ls_wR_factor_ref 0.1344
_reflns_Friedel_coverage 0.000
_reflns_number_gt 17762
_reflns_number_total 25416
_reflns_threshold_expression 'I > 2\s(I)'
_cod_data_source_file d0dt01223h3.cif
_cod_data_source_block comp7a
_cod_depositor_comments 'Adding full bibliography for 7704306--7704311.cif.'
_cod_database_code 7704311
_shelx_shelxl_version_number 2018/1
_shelx_space_group_comment
;
The symmetry employed for this shelxl refinement is uniquely defined
by the following loop, which should always be used as a source of
symmetry information in preference to the above space-group names.
They are only intended as comments.
;
_shelx_estimated_absorpt_t_min 0.853
_shelx_estimated_absorpt_t_max 0.957

loop_
_space_group_symop_operation_xyz
'x, y, z'
'-x, -y, -z'

loop_
_atom_site_label
_atom_site_type_symbol
_atom_site_fract_x
_atom_site_fract_y
_atom_site_fract_z
_atom_site_U_iso_or_equiv
_atom_site_adp_type
_atom_site_occupancy
_atom_site_site_symmetry_order
_atom_site_calc_flag
_atom_site_refinement_flags_posn
_atom_site_refinement_flags_adp
_atom_site_refinement_flags_occupancy
_atom_site_disorder_assembly
_atom_site_disorder_group
Ge1 Ge -0.08732(4) 0.74888(2) 0.68260(2) 0.02345(9) Uani 1 1 d . . . . .
Br1 Br -0.10468(4) 0.82731(2) 0.73898(2) 0.03794(11) Uani 1 1 d . . . . .
C1 C 0.0176(3) 0.79694(15) 0.62867(12) 0.0178(7) Uani 1 1 d . . . . .
C2 C 0.1227(3) 0.76041(15) 0.61140(11) 0.0157(6) Uani 1 1 d . . . . .
C3 C 0.2032(3) 0.78824(16) 0.56575(12) 0.0186(7) Uani 1 1 d . . . . .
H1 H 0.271301 0.806219 0.579606 0.022 Uiso 1 1 calc R U . . .
H2 H 0.247629 0.750178 0.550769 0.022 Uiso 1 1 calc R U . . .
N1 N 0.1294(3) 0.84219(13) 0.52317(10) 0.0194(6) Uani 1 1 d . . . . .
C4 C 0.0277(3) 0.82255(17) 0.49580(13) 0.0228(7) Uani 1 1 d . . . . .
H3 H -0.000403 0.784338 0.519703 0.027 Uiso 1 1 calc R U . . .
H4 H 0.066985 0.805942 0.465563 0.027 Uiso 1 1 calc R U . . .
C5 C -0.0918(3) 0.87816(17) 0.47651(13) 0.0252(8) Uani 1 1 d . . . . .
H5 H -0.072176 0.907228 0.443241 0.030 Uiso 1 1 calc R U . . .
H6 H -0.163355 0.857252 0.469392 0.030 Uiso 1 1 calc R U . . .
C6 C -0.1371(3) 0.92190(17) 0.51454(13) 0.0235(7) Uani 1 1 d . . . . .
H7 H -0.075900 0.951832 0.514763 0.028 Uiso 1 1 calc R U . . .
H8 H -0.223528 0.951003 0.502634 0.028 Uiso 1 1 calc R U . . .
N2 N -0.1459(3) 0.88155(14) 0.56860(11) 0.0217(6) Uani 1 1 d . . . . .
C7 C -0.0382(3) 0.87161(15) 0.60672(12) 0.0192(7) Uani 1 1 d . . . . .
H9 H -0.070600 0.893383 0.635484 0.023 Uiso 1 1 calc R U . . .
H10 H 0.031009 0.893432 0.589499 0.023 Uiso 1 1 calc R U . . .
S1 S 0.21751(9) 0.89102(4) 0.48755(3) 0.02317(18) Uani 1 1 d . . . . .
O1 O 0.2890(3) 0.91317(12) 0.52305(9) 0.0294(6) Uani 1 1 d . . . . .
O2 O 0.1304(3) 0.93960(12) 0.44934(9) 0.0315(6) Uani 1 1 d . . . . .
C8 C 0.3280(3) 0.83933(17) 0.45512(13) 0.0229(7) Uani 1 1 d . . . . .
C9 C 0.4451(4) 0.80288(19) 0.47991(15) 0.0301(8) Uani 1 1 d . . . . .
H21 H 0.468531 0.808042 0.513074 0.036 Uiso 1 1 calc R U . . .
C10 C 0.5271(4) 0.7589(2) 0.45541(16) 0.0371(9) Uani 1 1 d . . . . .
H22 H 0.607334 0.733606 0.472186 0.044 Uiso 1 1 calc R U . . .
C11 C 0.4950(4) 0.7508(2) 0.40702(16) 0.0384(10) Uani 1 1 d . . . . .
C12 C 0.3801(4) 0.7895(2) 0.38244(15) 0.0378(10) Uani 1 1 d . . . . .
H23 H 0.358713 0.785806 0.348598 0.045 Uiso 1 1 calc R U . . .
C13 C 0.2954(4) 0.83363(19) 0.40587(14) 0.0307(8) Uani 1 1 d . . . . .
H24 H 0.216220 0.859631 0.388597 0.037 Uiso 1 1 calc R U . . .
C14 C 0.5828(5) 0.7016(3) 0.3810(2) 0.0620(14) Uani 1 1 d . . . . .
H153 H 0.566549 0.656193 0.394347 0.093 Uiso 1 1 calc R U . . .
H154 H 0.673715 0.701153 0.388546 0.093 Uiso 1 1 calc R U . . .
H155 H 0.565423 0.715484 0.343282 0.093 Uiso 1 1 calc R U . . .
S2 S -0.28402(8) 0.86857(4) 0.58831(3) 0.02328(18) Uani 1 1 d . . . . .
O3 O -0.2571(2) 0.81712(12) 0.63713(9) 0.0269(5) Uani 1 1 d . . . . .
O4 O -0.3506(2) 0.85444(13) 0.54713(10) 0.0324(6) Uani 1 1 d . . . . .
C15 C -0.3806(3) 0.94075(18) 0.60491(14) 0.0248(7) Uani 1 1 d . . . . .
C16 C -0.3529(4) 0.9573(2) 0.65059(17) 0.0404(10) Uani 1 1 d . . . . .
H25 H -0.280287 0.931247 0.672331 0.048 Uiso 1 1 calc R U . . .
C17 C -0.4324(4) 1.0125(2) 0.66414(18) 0.0463(11) Uani 1 1 d . . . . .
H26 H -0.413148 1.024598 0.695239 0.056 Uiso 1 1 calc R U . . .
C18 C -0.5394(4) 1.05051(19) 0.63339(17) 0.0377(10) Uani 1 1 d . . . . .
C19 C -0.5628(4) 1.0329(2) 0.58808(18) 0.0443(11) Uani 1 1 d . . . . .
H27 H -0.634743 1.059205 0.566069 0.053 Uiso 1 1 calc R U . . .
C20 C -0.4849(4) 0.9782(2) 0.57344(16) 0.0378(9) Uani 1 1 d . . . . .
H28 H -0.503400 0.966731 0.541991 0.045 Uiso 1 1 calc R U . . .
C21 C -0.6289(5) 1.1081(2) 0.6505(2) 0.0542(13) Uani 1 1 d . . . . .
H45 H -0.660402 1.144951 0.619935 0.081 Uiso 1 1 calc R U . . .
H46 H -0.581577 1.124670 0.674569 0.081 Uiso 1 1 calc R U . . .
H47 H -0.703009 1.092265 0.668053 0.081 Uiso 1 1 calc R U . . .
C22 C 0.1787(3) 0.68828(15) 0.63977(12) 0.0155(6) Uani 1 1 d . . . . .
C23 C 0.2413(3) 0.67438(15) 0.68937(12) 0.0177(7) Uani 1 1 d . . . . .
C24 C 0.2966(3) 0.60692(16) 0.71384(13) 0.0218(7) Uani 1 1 d . . . . .
H29 H 0.340598 0.597863 0.746643 0.026 Uiso 1 1 calc R U . . .
C25 C 0.2902(3) 0.55288(16) 0.69244(14) 0.0229(7) Uani 1 1 d . . . . .
C26 C 0.2270(3) 0.56794(16) 0.64462(13) 0.0223(7) Uani 1 1 d . . . . .
H30 H 0.218304 0.531513 0.629893 0.027 Uiso 1 1 calc R U . . .
C27 C 0.1752(3) 0.63363(16) 0.61672(12) 0.0183(7) Uani 1 1 d . . . . .
C28 C 0.2612(3) 0.72803(16) 0.71691(12) 0.0186(7) Uani 1 1 d . . . . .
H31 H 0.185918 0.766734 0.704105 0.022 Uiso 1 1 calc R U . . .
Si1 Si 0.40985(10) 0.76410(5) 0.69360(4) 0.0246(2) Uani 1 1 d . . . . .
C29 C 0.5344(4) 0.7568(2) 0.74529(17) 0.0427(10) Uani 1 1 d . . . . .
H48 H 0.599278 0.782695 0.730579 0.064 Uiso 1 1 calc R U . . .
H49 H 0.577218 0.709145 0.758360 0.064 Uiso 1 1 calc R U . . .
H50 H 0.491966 0.774850 0.774002 0.064 Uiso 1 1 calc R U . . .
C30 C 0.3497(4) 0.8567(2) 0.66597(18) 0.0428(10) Uani 1 1 d . . . . .
H51 H 0.422834 0.876923 0.652454 0.064 Uiso 1 1 calc R U . . .
H52 H 0.308613 0.878107 0.693321 0.064 Uiso 1 1 calc R U . . .
H53 H 0.285912 0.863603 0.637615 0.064 Uiso 1 1 calc R U . . .
C31 C 0.4976(4) 0.7191(2) 0.64549(16) 0.0342(9) Uani 1 1 d . . . . .
H54 H 0.437785 0.722433 0.616599 0.051 Uiso 1 1 calc R U . . .
H55 H 0.531045 0.671371 0.662520 0.051 Uiso 1 1 calc R U . . .
H56 H 0.570250 0.739895 0.632056 0.051 Uiso 1 1 calc R U . . .
Si2 Si 0.24409(10) 0.70647(5) 0.79060(4) 0.0241(2) Uani 1 1 d . . . . .
C32 C 0.2142(4) 0.78660(19) 0.81353(15) 0.0349(9) Uani 1 1 d . . . . .
H57 H 0.141579 0.819343 0.793145 0.052 Uiso 1 1 calc R U . . .
H58 H 0.292494 0.805301 0.809041 0.052 Uiso 1 1 calc R U . . .
H59 H 0.192953 0.777249 0.850469 0.052 Uiso 1 1 calc R U . . .
C33 C 0.1064(4) 0.6630(2) 0.80861(15) 0.0343(9) Uani 1 1 d . . . . .
H60 H 0.094562 0.655539 0.846291 0.051 Uiso 1 1 calc R U . . .
H61 H 0.125805 0.619345 0.798791 0.051 Uiso 1 1 calc R U . . .
H62 H 0.026521 0.691314 0.790175 0.051 Uiso 1 1 calc R U . . .
C34 C 0.3890(4) 0.6484(2) 0.82901(15) 0.0397(10) Uani 1 1 d . . . . .
H63 H 0.441168 0.675230 0.842013 0.060 Uiso 1 1 calc R U . . .
H64 H 0.441839 0.622311 0.806587 0.060 Uiso 1 1 calc R U . . .
H65 H 0.359832 0.617438 0.858506 0.060 Uiso 1 1 calc R U . . .
C35 C 0.1268(3) 0.64129(16) 0.56135(12) 0.0218(7) Uani 1 1 d . . . . .
H32 H 0.108801 0.691107 0.545737 0.026 Uiso 1 1 calc R U . . .
Si3 Si 0.26346(11) 0.60366(5) 0.52176(4) 0.0320(2) Uani 1 1 d . . . . .
C36 C 0.4245(4) 0.6099(2) 0.54605(19) 0.0467(11) Uani 1 1 d . . . . .
H66 H 0.492811 0.593224 0.523583 0.070 Uiso 1 1 calc R U . . .
H67 H 0.441605 0.582485 0.581795 0.070 Uiso 1 1 calc R U . . .
H68 H 0.423529 0.657246 0.545500 0.070 Uiso 1 1 calc R U . . .
C37 C 0.2400(5) 0.6521(3) 0.45286(16) 0.0545(13) Uani 1 1 d . . . . .
H69 H 0.241193 0.699543 0.450909 0.082 Uiso 1 1 calc R U . . .
H70 H 0.156171 0.649359 0.439070 0.082 Uiso 1 1 calc R U . . .
H71 H 0.310146 0.632904 0.432195 0.082 Uiso 1 1 calc R U . . .
C38 C 0.2727(5) 0.5125(2) 0.52221(19) 0.0489(12) Uani 1 1 d . . . . .
H72 H 0.188595 0.507331 0.510581 0.073 Uiso 1 1 calc R U . . .
H73 H 0.294263 0.484762 0.557628 0.073 Uiso 1 1 calc R U . . .
H74 H 0.340084 0.497904 0.498639 0.073 Uiso 1 1 calc R U . . .
Si4 Si -0.03412(10) 0.61677(5) 0.55574(4) 0.0250(2) Uani 1 1 d . . . . .
C39 C -0.1649(4) 0.6717(2) 0.58430(17) 0.0397(10) Uani 1 1 d . . . . .
H75 H -0.247487 0.658442 0.581103 0.060 Uiso 1 1 calc R U . . .
H76 H -0.172540 0.719027 0.565683 0.060 Uiso 1 1 calc R U . . .
H77 H -0.143518 0.666609 0.621197 0.060 Uiso 1 1 calc R U . . .
C40 C -0.0798(4) 0.6313(2) 0.48553(15) 0.0410(10) Uani 1 1 d . . . . .
H78 H -0.016799 0.600530 0.469451 0.062 Uiso 1 1 calc R U . . .
H79 H -0.079947 0.678220 0.467868 0.062 Uiso 1 1 calc R U . . .
H80 H -0.166725 0.622641 0.482339 0.062 Uiso 1 1 calc R U . . .
C41 C -0.0319(4) 0.52722(19) 0.58901(16) 0.0388(10) Uani 1 1 d . . . . .
H81 H -0.118011 0.517885 0.585343 0.058 Uiso 1 1 calc R U . . .
H82 H -0.009143 0.519693 0.626067 0.058 Uiso 1 1 calc R U . . .
H83 H 0.032661 0.496943 0.573136 0.058 Uiso 1 1 calc R U . . .
C42 C 0.3601(4) 0.48020(18) 0.71833(17) 0.0384(10) Uani 1 1 d . . . . .
C43 C 0.4813(7) 0.4642(4) 0.6863(3) 0.125(3) Uani 1 1 d . . . . .
H84 H 0.538958 0.494456 0.688908 0.187 Uiso 1 1 calc R U . . .
H85 H 0.454939 0.470738 0.649728 0.187 Uiso 1 1 calc R U . . .
H86 H 0.527158 0.417084 0.699837 0.187 Uiso 1 1 calc R U . . .
C44 C 0.2855(8) 0.4290(2) 0.7113(3) 0.106(3) Uani 1 1 d . . . . .
H87 H 0.338750 0.383349 0.724084 0.159 Uiso 1 1 calc R U . . .
H88 H 0.263350 0.436088 0.674218 0.159 Uiso 1 1 calc R U . . .
H89 H 0.205508 0.434263 0.730941 0.159 Uiso 1 1 calc R U . . .
C45 C 0.3946(8) 0.4706(3) 0.7735(2) 0.099(3) Uani 1 1 d . . . . .
H90 H 0.315480 0.481294 0.792777 0.149 Uiso 1 1 calc R U . . .
H91 H 0.452081 0.500678 0.776959 0.149 Uiso 1 1 calc R U . . .
H92 H 0.439400 0.423465 0.787551 0.149 Uiso 1 1 calc R U . . .
Ge2 Ge 0.63799(4) 0.24579(2) 0.82366(2) 0.02514(9) Uani 1 1 d . . . . .
Br2 Br 0.68654(5) 0.16861(2) 0.76590(2) 0.04262(11) Uani 1 1 d . . . . .
C46 C 0.7846(3) 0.19894(16) 0.87487(12) 0.0202(7) Uani 1 1 d . . . . .
C47 C 0.8585(3) 0.23628(15) 0.88992(12) 0.0182(7) Uani 1 1 d . . . . .
C48 C 0.9625(3) 0.21159(16) 0.93340(12) 0.0206(7) Uani 1 1 d . . . . .
H11 H 1.046815 0.196016 0.918058 0.025 Uiso 1 1 calc R U . . .
H12 H 0.970138 0.250503 0.947844 0.025 Uiso 1 1 calc R U . . .
N3 N 0.9404(3) 0.15641(14) 0.97677(10) 0.0223(6) Uani 1 1 d . . . . .
C49 C 0.8224(4) 0.17473(18) 1.00654(13) 0.0265(8) Uani 1 1 d . . . . .
H13 H 0.759170 0.211383 0.983309 0.032 Uiso 1 1 calc R U . . .
H14 H 0.846716 0.192971 1.035524 0.032 Uiso 1 1 calc R U . . .
C50 C 0.7556(4) 0.11688(18) 1.02903(14) 0.0289(8) Uani 1 1 d . . . . .
H15 H 0.804504 0.088281 1.060909 0.035 Uiso 1 1 calc R U . . .
H16 H 0.667109 0.136001 1.039299 0.035 Uiso 1 1 calc R U . . .
C51 C 0.7450(4) 0.07273(18) 0.99168(13) 0.0271(8) Uani 1 1 d . . . . .
H17 H 0.831317 0.043214 0.989472 0.033 Uiso 1 1 calc R U . . .
H18 H 0.684250 0.043211 1.005635 0.033 Uiso 1 1 calc R U . . .
N4 N 0.6985(3) 0.11293(14) 0.93818(11) 0.0239(6) Uani 1 1 d . . . . .
C52 C 0.7947(3) 0.12386(16) 0.89773(13) 0.0227(7) Uani 1 1 d . . . . .
H19 H 0.780132 0.101661 0.869655 0.027 Uiso 1 1 calc R U . . .
H20 H 0.883169 0.102946 0.913013 0.027 Uiso 1 1 calc R U . . .
S3 S 1.07296(9) 0.11100(4) 1.00988(3) 0.02587(19) Uani 1 1 d . . . . .
O5 O 1.1653(2) 0.09329(12) 0.97248(10) 0.0316(6) Uani 1 1 d . . . . .
O6 O 1.0338(3) 0.05932(12) 1.04867(10) 0.0349(6) Uani 1 1 d . . . . .
C53 C 1.1318(3) 0.16464(17) 1.04169(13) 0.0249(8) Uani 1 1 d . . . . .
C54 C 1.2100(4) 0.20646(19) 1.01552(14) 0.0286(8) Uani 1 1 d . . . . .
H33 H 1.234677 0.205048 0.980908 0.034 Uiso 1 1 calc R U . . .
C55 C 1.2514(4) 0.24980(19) 1.04002(15) 0.0324(9) Uani 1 1 d . . . . .
H34 H 1.304727 0.278514 1.022017 0.039 Uiso 1 1 calc R U . . .
C56 C 1.2167(4) 0.2527(2) 1.09093(15) 0.0343(9) Uani 1 1 d . . . . .
C57 C 1.1400(4) 0.2105(2) 1.11635(15) 0.0368(9) Uani 1 1 d . . . . .
H35 H 1.116473 0.211536 1.151134 0.044 Uiso 1 1 calc R U . . .
C58 C 1.0962(4) 0.16643(19) 1.09244(14) 0.0308(8) Uani 1 1 d . . . . .
H36 H 1.042587 0.137860 1.110432 0.037 Uiso 1 1 calc R U . . .
C59 C 1.2598(5) 0.3019(2) 1.11727(19) 0.0523(12) Uani 1 1 d . . . . .
H93 H 1.201561 0.346591 1.106108 0.078 Uiso 1 1 calc R U . . .
H94 H 1.348806 0.305123 1.107603 0.078 Uiso 1 1 calc R U . . .
H95 H 1.256845 0.285936 1.155159 0.078 Uiso 1 1 calc R U . . .
S4 S 0.55245(9) 0.11978(4) 0.91893(3) 0.02521(19) Uani 1 1 d . . . . .
O7 O 0.5259(2) 0.17752(12) 0.87415(10) 0.0274(5) Uani 1 1 d . . . . .
O8 O 0.4705(3) 0.12165(13) 0.96227(10) 0.0346(6) Uani 1 1 d . . . . .
C60 C 0.5414(3) 0.04953(17) 0.89392(14) 0.0255(8) Uani 1 1 d . . . . .
C61 C 0.5110(4) 0.0580(2) 0.84222(16) 0.0418(10) Uani 1 1 d . . . . .
H37 H 0.496296 0.101844 0.819526 0.050 Uiso 1 1 calc R U . . .
C62 C 0.5017(5) 0.0025(2) 0.82319(18) 0.0478(11) Uani 1 1 d . . . . .
H38 H 0.481044 0.008589 0.787283 0.057 Uiso 1 1 calc R U . . .
C63 C 0.5220(4) -0.0614(2) 0.85555(19) 0.0426(11) Uani 1 1 d . . . . .
C64 C 0.5527(4) -0.0688(2) 0.90766(18) 0.0417(10) Uani 1 1 d . . . . .
H39 H 0.567227 -0.112525 0.930427 0.050 Uiso 1 1 calc R U . . .
C65 C 0.5627(4) -0.01441(19) 0.92714(16) 0.0357(9) Uani 1 1 d . . . . .
H40 H 0.583968 -0.020435 0.962994 0.043 Uiso 1 1 calc R U . . .
C66 C 0.5118(6) -0.1216(2) 0.8344(2) 0.0674(16) Uani 1 1 d . . . . .
H96 H 0.594125 -0.138256 0.818985 0.101 Uiso 1 1 calc R U . . .
H97 H 0.441643 -0.108104 0.807727 0.101 Uiso 1 1 calc R U . . .
H98 H 0.492846 -0.157598 0.862818 0.101 Uiso 1 1 calc R U . . .
C67 C 0.8511(3) 0.30852(15) 0.85967(12) 0.0176(7) Uani 1 1 d . . . . .
C68 C 0.7983(3) 0.36381(16) 0.88189(13) 0.0209(7) Uani 1 1 d . . . . .
C69 C 0.7911(3) 0.42970(17) 0.85250(13) 0.0231(7) Uani 1 1 d . . . . .
H41 H 0.748841 0.466458 0.866697 0.028 Uiso 1 1 calc R U . . .
C70 C 0.8428(3) 0.44376(16) 0.80367(13) 0.0229(7) Uani 1 1 d . . . . .
C71 C 0.8982(3) 0.38884(16) 0.78340(13) 0.0230(7) Uani 1 1 d . . . . .
H42 H 0.935176 0.397275 0.750027 0.028 Uiso 1 1 calc R U . . .
C72 C 0.9029(3) 0.32170(16) 0.80929(12) 0.0192(7) Uani 1 1 d . . . . .
C73 C 0.7549(4) 0.35714(17) 0.93789(13) 0.0246(8) Uani 1 1 d . . . . .
H43 H 0.779726 0.307538 0.954172 0.030 Uiso 1 1 calc R U . . .
Si5 Si 0.85883(11) 0.39707(5) 0.97462(4) 0.0321(2) Uani 1 1 d . . . . .
C74 C 0.7859(5) 0.4876(2) 0.97462(19) 0.0507(12) Uani 1 1 d . . . . .
H99 H 0.701429 0.490588 0.991142 0.076 Uiso 1 1 calc R U . . .
H100 H 0.774204 0.514667 0.938645 0.076 Uiso 1 1 calc R U . . .
H101 H 0.843986 0.504812 0.994066 0.076 Uiso 1 1 calc R U . . .
C75 C 1.0224(4) 0.3942(2) 0.94639(18) 0.0436(11) Uani 1 1 d . . . . .
H102 H 1.078020 0.408595 0.968946 0.065 Uiso 1 1 calc R U . . .
H103 H 1.014139 0.424713 0.911635 0.065 Uiso 1 1 calc R U . . .
H104 H 1.061159 0.347924 0.943722 0.065 Uiso 1 1 calc R U . . .
C76 C 0.8821(5) 0.3482(2) 1.04364(16) 0.0511(12) Uani 1 1 d . . . . .
H105 H 0.924252 0.300957 1.044795 0.077 Uiso 1 1 calc R U . . .
H106 H 0.797383 0.349922 1.059889 0.077 Uiso 1 1 calc R U . . .
H107 H 0.936857 0.367843 1.062572 0.077 Uiso 1 1 calc R U . . .
Si6 Si 0.57358(10) 0.38120(5) 0.94622(4) 0.0274(2) Uani 1 1 d . . . . .
C77 C 0.4905(4) 0.3237(2) 0.92185(18) 0.0445(11) Uani 1 1 d . . . . .
H108 H 0.528371 0.276690 0.939548 0.067 Uiso 1 1 calc R U . . .
H109 H 0.501755 0.329654 0.884213 0.067 Uiso 1 1 calc R U . . .
H110 H 0.397677 0.334427 0.928924 0.067 Uiso 1 1 calc R U . . .
C78 C 0.5411(4) 0.3702(2) 1.01691(15) 0.0397(10) Uani 1 1 d . . . . .
H111 H 0.447107 0.378140 1.021841 0.060 Uiso 1 1 calc R U . . .
H112 H 0.577099 0.402561 1.030664 0.060 Uiso 1 1 calc R U . . .
H113 H 0.582071 0.323957 1.035479 0.060 Uiso 1 1 calc R U . . .
C79 C 0.4981(4) 0.4697(2) 0.91120(17) 0.0398(10) Uani 1 1 d . . . . .
H114 H 0.513297 0.475311 0.873822 0.060 Uiso 1 1 calc R U . . .
H115 H 0.536987 0.501434 0.924559 0.060 Uiso 1 1 calc R U . . .
H116 H 0.404355 0.478808 0.916809 0.060 Uiso 1 1 calc R U . . .
C80 C 0.9704(3) 0.26628(17) 0.78287(13) 0.0233(7) Uani 1 1 d . . . . .
H44 H 0.926433 0.228072 0.796849 0.028 Uiso 1 1 calc R U . . .
Si7 Si 1.14825(10) 0.22980(5) 0.80555(4) 0.0268(2) Uani 1 1 d . . . . .
C81 C 1.1988(4) 0.2793(2) 0.84909(17) 0.0381(10) Uani 1 1 d . . . . .
H117 H 1.136370 0.282530 0.876896 0.057 Uiso 1 1 calc R U . . .
H118 H 1.201194 0.324827 0.828792 0.057 Uiso 1 1 calc R U . . .
H119 H 1.285361 0.256470 0.864465 0.057 Uiso 1 1 calc R U . . .
C82 C 1.2694(4) 0.2317(2) 0.75252(17) 0.0417(10) Uani 1 1 d . . . . .
H120 H 1.356819 0.210841 0.767788 0.062 Uiso 1 1 calc R U . . .
H121 H 1.266334 0.278757 0.734174 0.062 Uiso 1 1 calc R U . . .
H122 H 1.248372 0.206569 0.727870 0.062 Uiso 1 1 calc R U . . .
C83 C 1.1623(4) 0.13876(19) 0.83755(17) 0.0395(10) Uani 1 1 d . . . . .
H123 H 1.242208 0.122004 0.859330 0.059 Uiso 1 1 calc R U . . .
H124 H 1.165050 0.112732 0.810842 0.059 Uiso 1 1 calc R U . . .
H125 H 1.087101 0.133603 0.859317 0.059 Uiso 1 1 calc R U . . .
Si8 Si 0.93916(11) 0.28549(5) 0.70951(4) 0.0274(2) Uani 1 1 d . . . . .
C84 C 0.7657(4) 0.3287(2) 0.69318(15) 0.0357(9) Uani 1 1 d . . . . .
H126 H 0.744819 0.328844 0.657141 0.054 Uiso 1 1 calc R U . . .
H127 H 0.751657 0.375474 0.697008 0.054 Uiso 1 1 calc R U . . .
H128 H 0.709535 0.304630 0.716806 0.054 Uiso 1 1 calc R U . . .
C85 C 1.0368(4) 0.3426(2) 0.66858(15) 0.0370(9) Uani 1 1 d . . . . .
H129 H 1.129461 0.321011 0.673512 0.055 Uiso 1 1 calc R U . . .
H130 H 1.020947 0.385739 0.679097 0.055 Uiso 1 1 calc R U . . .
H131 H 1.010919 0.350758 0.631780 0.055 Uiso 1 1 calc R U . . .
C86 C 0.9784(4) 0.2038(2) 0.68850(16) 0.0397(10) Uani 1 1 d . . . . .
H132 H 0.931417 0.171892 0.709784 0.060 Uiso 1 1 calc R U . . .
H133 H 1.072121 0.184797 0.692959 0.060 Uiso 1 1 calc R U . . .
H134 H 0.952180 0.211913 0.651746 0.060 Uiso 1 1 calc R U . . .
C87 C 0.8418(4) 0.51627(18) 0.77418(15) 0.0315(9) Uani 1 1 d . . . . .
C88 C 0.9816(7) 0.5224(3) 0.7538(3) 0.038(2) Uani 0.550(10) 1 d . . P A 1
H135 H 1.012200 0.488791 0.733184 0.057 Uiso 0.550(10) 1 calc R U P A 1
H136 H 0.977554 0.567899 0.732064 0.057 Uiso 0.550(10) 1 calc R U P A 1
H137 H 1.041842 0.514171 0.783595 0.057 Uiso 0.550(10) 1 calc R U P A 1
C89 C 0.8024(11) 0.5692(4) 0.8053(4) 0.043(3) Uani 0.550(10) 1 d . . P A 1
H138 H 0.804594 0.613818 0.783215 0.064 Uiso 0.550(10) 1 calc R U P A 1
H139 H 0.714086 0.568999 0.817554 0.064 Uiso 0.550(10) 1 calc R U P A 1
H140 H 0.862732 0.559128 0.835231 0.064 Uiso 0.550(10) 1 calc R U P A 1
C90 C 0.7520(10) 0.5363(4) 0.7244(3) 0.050(3) Uani 0.550(10) 1 d . . P A 1
H141 H 0.776681 0.502165 0.703842 0.075 Uiso 0.550(10) 1 calc R U P A 1
H142 H 0.661397 0.538774 0.734587 0.075 Uiso 0.550(10) 1 calc R U P A 1
H143 H 0.761156 0.580472 0.703574 0.075 Uiso 0.550(10) 1 calc R U P A 1
C91 C 0.8605(15) 0.5223(5) 0.7204(4) 0.055(4) Uani 0.450(10) 1 d . . P A 2
H144 H 0.791471 0.507035 0.705283 0.083 Uiso 0.450(10) 1 calc R U P A 2
H145 H 0.857860 0.569777 0.703301 0.083 Uiso 0.450(10) 1 calc R U P A 2
H146 H 0.945127 0.494416 0.715102 0.083 Uiso 0.450(10) 1 calc R U P A 2
C92 C 0.9378(19) 0.5373(7) 0.8037(6) 0.106(8) Uani 0.450(10) 1 d . . P A 2
H147 H 0.914588 0.530729 0.840417 0.159 Uiso 0.450(10) 1 calc R U P A 2
H148 H 1.024661 0.509769 0.801003 0.159 Uiso 0.450(10) 1 calc R U P A 2
H149 H 0.937395 0.585129 0.789202 0.159 Uiso 0.450(10) 1 calc R U P A 2
C93 C 0.7088(17) 0.5627(6) 0.7832(6) 0.091(7) Uani 0.450(10) 1 d . . P A 2
H150 H 0.696678 0.558110 0.820677 0.136 Uiso 0.450(10) 1 calc R U P A 2
H151 H 0.708830 0.609929 0.766490 0.136 Uiso 0.450(10) 1 calc R U P A 2
H152 H 0.637705 0.548969 0.768042 0.136 Uiso 0.450(10) 1 calc R U P A 2
C94 C 0.9863(17) -0.0058(5) 0.7976(7) 0.189(9) Uani 1 1 d . . . . .
H156 H 0.953231 -0.009114 0.831666 0.227 Uiso 1 1 calc R U . . .
C95 C 0.9011(15) 0.0070(8) 0.7572(8) 0.261(17) Uani 1 1 d D . . . .
H157 H 0.809974 0.014019 0.761972 0.313 Uiso 1 1 calc R U . . .
C96 C 0.9532(13) 0.0095(4) 0.7082(6) 0.180(8) Uani 1 1 d D . . . .
H158 H 0.896756 0.017730 0.678723 0.215 Uiso 1 1 calc R U . . .
C97 C 1.0799(12) 0.0006(3) 0.7020(4) 0.125(3) Uani 1 1 d D . . . .
H159 H 1.113458 0.002904 0.668058 0.150 Uiso 1 1 calc R U . . .
C98 C 1.1636(8) -0.0118(3) 0.7441(5) 0.113(3) Uani 1 1 d D . . . .
H160 H 1.254889 -0.018935 0.739981 0.135 Uiso 1 1 calc R U . . .
C99 C 1.1113(14) -0.0138(4) 0.7925(4) 0.136(4) Uani 1 1 d D . . . .
H161 H 1.166615 -0.020917 0.822208 0.163 Uiso 1 1 calc R U . . .

loop_
_atom_site_aniso_label
_atom_site_aniso_U_11
_atom_site_aniso_U_22
_atom_site_aniso_U_33
_atom_site_aniso_U_23
_atom_site_aniso_U_13
_atom_site_aniso_U_12
Ge1 0.0284(2) 0.02196(18) 0.02007(18) -0.00445(14) 0.00437(15) -0.00645(15)
Br1 0.0479(3) 0.0419(2) 0.02264(19) -0.01331(17) 0.00134(17) -0.00052(19)
C1 0.0215(18) 0.0176(15) 0.0153(15) -0.0048(12) -0.0026(13) -0.0051(13)
C2 0.0205(17) 0.0161(15) 0.0130(15) -0.0061(12) -0.0032(12) -0.0057(13)
C3 0.0203(18) 0.0178(15) 0.0162(16) -0.0030(12) 0.0006(13) -0.0024(13)
N1 0.0219(15) 0.0194(14) 0.0164(13) -0.0032(11) -0.0016(11) -0.0042(11)
C4 0.027(2) 0.0250(17) 0.0178(16) -0.0074(14) -0.0011(14) -0.0063(15)
C5 0.029(2) 0.0280(18) 0.0174(17) -0.0037(14) -0.0029(14) -0.0051(15)
C6 0.0252(19) 0.0233(17) 0.0185(17) -0.0019(14) -0.0040(14) -0.0007(14)
N2 0.0175(15) 0.0242(15) 0.0228(15) -0.0072(12) -0.0024(12) -0.0007(12)
C7 0.0215(18) 0.0157(15) 0.0202(16) -0.0060(13) -0.0015(13) -0.0015(13)
S1 0.0308(5) 0.0202(4) 0.0188(4) -0.0036(3) 0.0024(4) -0.0076(4)
O1 0.0405(16) 0.0263(13) 0.0265(13) -0.0091(11) 0.0021(11) -0.0154(12)
O2 0.0408(16) 0.0237(13) 0.0248(13) 0.0024(10) -0.0005(11) -0.0048(11)
C8 0.0255(19) 0.0268(18) 0.0189(17) -0.0046(14) 0.0065(14) -0.0126(15)
C9 0.028(2) 0.038(2) 0.0264(19) -0.0096(16) 0.0032(16) -0.0108(17)
C10 0.027(2) 0.045(2) 0.038(2) -0.0086(19) 0.0097(18) -0.0049(18)
C11 0.041(3) 0.042(2) 0.036(2) -0.0150(19) 0.0169(19) -0.011(2)
C12 0.051(3) 0.050(2) 0.0216(19) -0.0170(18) 0.0120(18) -0.021(2)
C13 0.035(2) 0.038(2) 0.0206(18) -0.0055(16) 0.0015(16) -0.0128(17)
C14 0.065(3) 0.064(3) 0.058(3) -0.028(3) 0.031(3) -0.005(3)
S2 0.0211(5) 0.0257(4) 0.0242(4) -0.0083(3) -0.0006(3) -0.0049(4)
O3 0.0246(14) 0.0273(13) 0.0271(13) -0.0027(10) 0.0018(10) -0.0061(11)
O4 0.0289(15) 0.0405(15) 0.0333(14) -0.0151(12) -0.0057(11) -0.0115(12)
C15 0.0180(18) 0.0289(18) 0.0261(18) -0.0054(15) 0.0029(14) -0.0038(15)
C16 0.031(2) 0.047(2) 0.041(2) -0.020(2) -0.0049(18) 0.0065(19)
C17 0.041(3) 0.054(3) 0.044(3) -0.025(2) 0.006(2) 0.004(2)
C18 0.025(2) 0.029(2) 0.054(3) -0.0015(19) 0.0156(19) -0.0029(17)
C19 0.033(2) 0.038(2) 0.052(3) -0.003(2) -0.011(2) 0.0064(19)
C20 0.031(2) 0.039(2) 0.039(2) -0.0072(18) -0.0038(18) -0.0007(18)
C21 0.045(3) 0.034(2) 0.077(4) -0.011(2) 0.025(3) 0.004(2)
C22 0.0162(17) 0.0149(15) 0.0166(15) -0.0050(12) 0.0014(12) -0.0046(12)
C23 0.0187(17) 0.0172(15) 0.0185(16) -0.0057(13) 0.0022(13) -0.0051(13)
C24 0.0252(19) 0.0191(16) 0.0214(17) -0.0042(13) -0.0039(14) -0.0058(14)
C25 0.0217(19) 0.0175(16) 0.0288(19) -0.0057(14) -0.0016(15) -0.0022(14)
C26 0.0258(19) 0.0167(16) 0.0268(18) -0.0104(14) -0.0016(15) -0.0035(14)
C27 0.0171(17) 0.0198(16) 0.0199(16) -0.0085(13) 0.0009(13) -0.0040(13)
C28 0.0190(17) 0.0174(15) 0.0205(16) -0.0075(13) -0.0036(13) -0.0026(13)
Si1 0.0268(6) 0.0259(5) 0.0256(5) -0.0108(4) 0.0006(4) -0.0098(4)
C29 0.038(3) 0.055(3) 0.043(2) -0.016(2) -0.005(2) -0.021(2)
C30 0.047(3) 0.030(2) 0.053(3) -0.0089(19) 0.005(2) -0.0145(19)
C31 0.026(2) 0.041(2) 0.042(2) -0.0192(19) 0.0063(17) -0.0095(17)
Si2 0.0315(6) 0.0266(5) 0.0157(5) -0.0072(4) -0.0021(4) -0.0066(4)
C32 0.044(2) 0.036(2) 0.031(2) -0.0191(17) -0.0012(18) -0.0102(18)
C33 0.045(2) 0.035(2) 0.0244(19) -0.0074(16) 0.0040(17) -0.0123(18)
C34 0.049(3) 0.040(2) 0.026(2) -0.0034(17) -0.0103(18) -0.004(2)
C35 0.031(2) 0.0190(16) 0.0179(16) -0.0080(13) -0.0003(14) -0.0064(14)
Si3 0.0426(7) 0.0301(5) 0.0300(6) -0.0193(5) 0.0124(5) -0.0102(5)
C36 0.036(3) 0.049(3) 0.062(3) -0.029(2) 0.015(2) -0.007(2)
C37 0.070(3) 0.071(3) 0.030(2) -0.018(2) 0.019(2) -0.025(3)
C38 0.062(3) 0.034(2) 0.057(3) -0.029(2) 0.018(2) -0.007(2)
Si4 0.0338(6) 0.0240(5) 0.0216(5) -0.0115(4) -0.0011(4) -0.0090(4)
C39 0.038(2) 0.042(2) 0.046(3) -0.023(2) 0.0040(19) -0.0093(19)
C40 0.053(3) 0.047(2) 0.028(2) -0.0143(19) -0.0071(19) -0.014(2)
C41 0.049(3) 0.031(2) 0.040(2) -0.0084(18) 0.002(2) -0.0159(19)
C42 0.042(3) 0.0178(18) 0.051(3) -0.0059(17) -0.015(2) 0.0012(17)
C43 0.097(6) 0.085(5) 0.140(7) 0.005(5) 0.011(5) 0.058(4)
C44 0.176(7) 0.024(3) 0.112(5) 0.011(3) -0.084(5) -0.030(4)
C45 0.186(7) 0.029(3) 0.065(4) 0.003(3) -0.073(4) 0.005(3)
Ge2 0.0302(2) 0.02364(19) 0.02110(19) -0.00592(15) -0.00351(16) -0.00372(16)
Br2 0.0551(3) 0.0499(3) 0.0305(2) -0.02057(19) 0.00145(19) -0.0159(2)
C46 0.0266(19) 0.0194(16) 0.0154(16) -0.0071(13) 0.0026(13) -0.0037(14)
C47 0.0218(18) 0.0161(15) 0.0161(15) -0.0068(12) 0.0027(13) -0.0001(13)
C48 0.0268(19) 0.0161(16) 0.0195(16) -0.0058(13) -0.0009(14) -0.0040(14)
N3 0.0250(16) 0.0215(14) 0.0182(14) -0.0032(11) -0.0025(12) -0.0020(12)
C49 0.031(2) 0.0298(19) 0.0205(17) -0.0090(15) -0.0016(15) -0.0057(16)
C50 0.033(2) 0.031(2) 0.0228(18) -0.0042(15) 0.0023(16) -0.0085(16)
C51 0.031(2) 0.0247(18) 0.0240(18) -0.0005(15) -0.0020(15) -0.0081(15)
N4 0.0267(17) 0.0204(14) 0.0252(15) -0.0049(12) 0.0006(13) -0.0069(12)
C52 0.0242(19) 0.0201(17) 0.0263(18) -0.0102(14) -0.0023(14) -0.0047(14)
S3 0.0293(5) 0.0213(4) 0.0250(4) -0.0041(3) -0.0055(4) -0.0023(4)
O5 0.0321(15) 0.0293(14) 0.0317(14) -0.0124(11) -0.0024(11) 0.0031(11)
O6 0.0406(16) 0.0249(13) 0.0331(15) 0.0059(11) -0.0080(12) -0.0070(12)
C53 0.0241(19) 0.0270(18) 0.0227(18) -0.0053(14) -0.0060(15) -0.0037(15)
C54 0.029(2) 0.036(2) 0.0210(18) -0.0063(15) -0.0016(15) -0.0056(16)
C55 0.033(2) 0.035(2) 0.030(2) -0.0052(17) -0.0012(17) -0.0119(17)
C56 0.035(2) 0.039(2) 0.031(2) -0.0139(18) -0.0066(17) -0.0060(18)
C57 0.043(3) 0.045(2) 0.0202(19) -0.0087(17) -0.0045(17) -0.0045(19)
C58 0.033(2) 0.035(2) 0.0234(19) -0.0028(16) -0.0009(16) -0.0086(17)
C59 0.063(3) 0.054(3) 0.051(3) -0.028(2) -0.009(2) -0.017(2)
S4 0.0256(5) 0.0227(4) 0.0285(5) -0.0071(4) 0.0020(4) -0.0066(4)
O7 0.0274(14) 0.0222(12) 0.0316(14) -0.0040(10) -0.0033(11) -0.0055(10)
O8 0.0311(15) 0.0391(15) 0.0345(15) -0.0112(12) 0.0100(12) -0.0075(12)
C60 0.0200(19) 0.0256(18) 0.034(2) -0.0091(15) -0.0005(15) -0.0100(15)
C61 0.056(3) 0.034(2) 0.038(2) -0.0040(18) -0.010(2) -0.020(2)
C62 0.061(3) 0.045(3) 0.045(3) -0.013(2) -0.010(2) -0.023(2)
C63 0.034(2) 0.033(2) 0.067(3) -0.022(2) -0.009(2) -0.0101(18)
C64 0.045(3) 0.027(2) 0.054(3) -0.0057(19) -0.014(2) -0.0111(18)
C65 0.039(2) 0.029(2) 0.040(2) -0.0048(17) -0.0093(18) -0.0117(18)
C66 0.074(4) 0.046(3) 0.092(4) -0.033(3) -0.033(3) -0.013(3)
C67 0.0211(18) 0.0163(15) 0.0176(16) -0.0070(13) -0.0022(13) -0.0051(13)
C68 0.0239(19) 0.0215(16) 0.0193(16) -0.0105(13) 0.0009(14) -0.0027(14)
C69 0.0273(19) 0.0203(17) 0.0239(18) -0.0121(14) 0.0011(15) -0.0026(14)
C70 0.0249(19) 0.0182(16) 0.0257(18) -0.0056(14) -0.0016(15) -0.0045(14)
C71 0.031(2) 0.0214(17) 0.0172(16) -0.0052(13) 0.0038(14) -0.0053(15)
C72 0.0190(18) 0.0228(16) 0.0196(16) -0.0123(13) 0.0020(13) -0.0046(13)
C73 0.035(2) 0.0213(17) 0.0177(17) -0.0086(14) 0.0007(15) -0.0008(15)
Si5 0.0423(7) 0.0299(5) 0.0270(5) -0.0176(4) -0.0050(5) -0.0018(5)
C74 0.065(3) 0.038(2) 0.055(3) -0.029(2) -0.011(2) -0.003(2)
C75 0.048(3) 0.043(2) 0.047(3) -0.022(2) -0.005(2) -0.014(2)
C76 0.060(3) 0.063(3) 0.028(2) -0.015(2) -0.013(2) -0.002(2)
Si6 0.0361(6) 0.0259(5) 0.0207(5) -0.0114(4) 0.0051(4) -0.0017(4)
C77 0.047(3) 0.048(3) 0.047(3) -0.027(2) 0.010(2) -0.013(2)
C78 0.047(3) 0.044(2) 0.028(2) -0.0131(18) 0.0099(18) -0.005(2)
C79 0.039(2) 0.032(2) 0.041(2) -0.0072(18) 0.0000(19) 0.0058(18)
C80 0.032(2) 0.0207(17) 0.0200(17) -0.0087(14) 0.0063(15) -0.0082(15)
Si7 0.0285(6) 0.0227(5) 0.0290(5) -0.0092(4) 0.0067(4) -0.0024(4)
C81 0.032(2) 0.039(2) 0.047(3) -0.017(2) -0.0005(19) -0.0084(18)
C82 0.039(2) 0.037(2) 0.043(2) -0.0072(19) 0.014(2) -0.0004(19)
C83 0.045(3) 0.026(2) 0.044(2) -0.0078(18) 0.010(2) 0.0000(18)
Si8 0.0366(6) 0.0289(5) 0.0207(5) -0.0132(4) 0.0061(4) -0.0081(4)
C84 0.042(2) 0.041(2) 0.025(2) -0.0120(17) 0.0001(17) -0.0064(19)
C85 0.047(3) 0.039(2) 0.0236(19) -0.0054(17) 0.0074(18) -0.0102(19)
C86 0.049(3) 0.042(2) 0.039(2) -0.0267(19) 0.011(2) -0.015(2)
C87 0.042(2) 0.0192(17) 0.035(2) -0.0068(16) 0.0024(18) -0.0089(16)
C88 0.036(5) 0.024(4) 0.060(6) -0.014(3) 0.016(4) -0.016(3)
C89 0.060(7) 0.021(4) 0.048(5) -0.010(3) 0.026(5) -0.009(4)
C90 0.052(6) 0.035(4) 0.051(5) 0.015(4) -0.023(5) -0.011(4)
C91 0.079(11) 0.028(5) 0.049(7) 0.005(5) 0.003(6) -0.007(6)
C92 0.159(18) 0.060(9) 0.109(13) 0.021(9) -0.025(12) -0.086(11)
C93 0.100(12) 0.034(7) 0.089(11) 0.032(7) 0.052(10) 0.034(7)
C94 0.216(16) 0.060(6) 0.31(2) -0.075(10) 0.168(17) -0.042(10)
C95 0.098(10) 0.078(8) 0.63(5) -0.143(19) 0.052(17) -0.008(7)
C96 0.121(10) 0.047(4) 0.37(2) -0.066(9) -0.120(12) 0.008(6)
C97 0.154(9) 0.047(4) 0.170(9) -0.022(5) -0.034(8) -0.014(5)
C98 0.094(6) 0.045(4) 0.198(11) -0.029(6) -0.022(7) -0.010(4)
C99 0.210(14) 0.049(4) 0.154(10) -0.043(6) -0.010(9) -0.017(6)

loop_
_atom_type_symbol
_atom_type_description
_atom_type_scat_dispersion_real
_atom_type_scat_dispersion_imag
_atom_type_scat_source
C C 0.0033 0.0016 'International Tables Vol C Tables 4.2.6.8 and 6.1.1.4'
H H 0.0000 0.0000 'International Tables Vol C Tables 4.2.6.8 and 6.1.1.4'
Br Br -0.2901 2.4595 'International Tables Vol C Tables 4.2.6.8 and 6.1.1.4'
Ge Ge 0.1547 1.8001 'International Tables Vol C Tables 4.2.6.8 and 6.1.1.4'
N N 0.0061 0.0033 'International Tables Vol C Tables 4.2.6.8 and 6.1.1.4'
O O 0.0106 0.0060 'International Tables Vol C Tables 4.2.6.8 and 6.1.1.4'
S S 0.1246 0.1234 'International Tables Vol C Tables 4.2.6.8 and 6.1.1.4'
Si Si 0.0817 0.0704 'International Tables Vol C Tables 4.2.6.8 and 6.1.1.4'

loop_
_geom_angle_atom_site_label_1
_geom_angle_atom_site_label_2
_geom_angle_atom_site_label_3
_geom_angle
_geom_angle_site_symmetry_1
_geom_angle_site_symmetry_3
_geom_angle_publ_flag
C1 Ge1 O3 85.08(11) . . ?
C1 Ge1 Br1 95.80(9) . . ?
O3 Ge1 Br1 88.33(6) . . ?
C2 C1 C7 125.2(3) . . ?
C2 C1 Ge1 118.5(2) . . ?
C7 C1 Ge1 116.0(2) . . ?
C1 C2 C22 120.8(3) . . ?
C1 C2 C3 124.6(3) . . ?
C22 C2 C3 114.3(3) . . ?
N1 C3 C2 115.7(3) . . ?
N1 C3 H1 108.4 . . ?
C2 C3 H1 108.4 . . ?
N1 C3 H2 108.4 . . ?
C2 C3 H2 108.4 . . ?
H1 C3 H2 107.4 . . ?
C4 N1 C3 115.6(3) . . ?
C4 N1 S1 117.5(2) . . ?
C3 N1 S1 114.5(2) . . ?
N1 C4 C5 115.6(3) . . ?
N1 C4 H3 108.4 . . ?
C5 C4 H3 108.4 . . ?
N1 C4 H4 108.4 . . ?
C5 C4 H4 108.4 . . ?
H3 C4 H4 107.4 . . ?
C6 C5 C4 113.6(3) . . ?
C6 C5 H5 108.9 . . ?
C4 C5 H5 108.9 . . ?
C6 C5 H6 108.9 . . ?
C4 C5 H6 108.9 . . ?
H5 C5 H6 107.7 . . ?
N2 C6 C5 112.8(3) . . ?
N2 C6 H7 109.0 . . ?
C5 C6 H7 109.0 . . ?
N2 C6 H8 109.0 . . ?
C5 C6 H8 109.0 . . ?
H7 C6 H8 107.8 . . ?
C7 N2 C6 118.9(3) . . ?
C7 N2 S2 120.0(2) . . ?
C6 N2 S2 118.8(2) . . ?
N2 C7 C1 110.8(3) . . ?
N2 C7 H9 109.5 . . ?
C1 C7 H9 109.5 . . ?
N2 C7 H10 109.5 . . ?
C1 C7 H10 109.5 . . ?
H9 C7 H10 108.1 . . ?
O1 S1 O2 119.92(15) . . ?
O1 S1 N1 106.58(14) . . ?
O2 S1 N1 106.38(15) . . ?
O1 S1 C8 108.49(16) . . ?
O2 S1 C8 108.11(16) . . ?
N1 S1 C8 106.64(15) . . ?
C9 C8 C13 120.8(3) . . ?
C9 C8 S1 119.4(3) . . ?
C13 C8 S1 119.8(3) . . ?
C10 C9 C8 118.7(4) . . ?
C10 C9 H21 120.7 . . ?
C8 C9 H21 120.7 . . ?
C9 C10 C11 121.6(4) . . ?
C9 C10 H22 119.2 . . ?
C11 C10 H22 119.2 . . ?
C12 C11 C10 118.5(4) . . ?
C12 C11 C14 120.1(4) . . ?
C10 C11 C14 121.5(4) . . ?
C11 C12 C13 121.5(4) . . ?
C11 C12 H23 119.2 . . ?
C13 C12 H23 119.2 . . ?
C12 C13 C8 118.9(4) . . ?
C12 C13 H24 120.6 . . ?
C8 C13 H24 120.6 . . ?
C11 C14 H153 109.5 . . ?
C11 C14 H154 109.5 . . ?
H153 C14 H154 109.5 . . ?
C11 C14 H155 109.5 . . ?
H153 C14 H155 109.5 . . ?
H154 C14 H155 109.5 . . ?
O4 S2 O3 118.19(16) . . ?
O4 S2 N2 108.69(15) . . ?
O3 S2 N2 105.54(15) . . ?
O4 S2 C15 107.60(17) . . ?
O3 S2 C15 105.50(16) . . ?
N2 S2 C15 111.30(16) . . ?
S2 O3 Ge1 138.34(15) . . ?
C20 C15 C16 120.8(4) . . ?
C20 C15 S2 119.6(3) . . ?
C16 C15 S2 119.5(3) . . ?
C15 C16 C17 118.9(4) . . ?
C15 C16 H25 120.5 . . ?
C17 C16 H25 120.5 . . ?
C18 C17 C16 121.3(4) . . ?
C18 C17 H26 119.3 . . ?
C16 C17 H26 119.3 . . ?
C19 C18 C17 117.9(4) . . ?
C19 C18 C21 121.7(4) . . ?
C17 C18 C21 120.4(4) . . ?
C18 C19 C20 122.0(4) . . ?
C18 C19 H27 119.0 . . ?
C20 C19 H27 119.0 . . ?
C15 C20 C19 119.0(4) . . ?
C15 C20 H28 120.5 . . ?
C19 C20 H28 120.5 . . ?
C18 C21 H45 109.5 . . ?
C18 C21 H46 109.5 . . ?
H45 C21 H46 109.5 . . ?
C18 C21 H47 109.5 . . ?
H45 C21 H47 109.5 . . ?
H46 C21 H47 109.5 . . ?
C27 C22 C23 118.8(3) . . ?
C27 C22 C2 121.1(3) . . ?
C23 C22 C2 120.1(3) . . ?
C24 C23 C22 118.6(3) . . ?
C24 C23 C28 116.7(3) . . ?
C22 C23 C28 124.5(3) . . ?
C25 C24 C23 123.1(3) . . ?
C25 C24 H29 118.4 . . ?
C23 C24 H29 118.4 . . ?
C26 C25 C24 116.9(3) . . ?
C26 C25 C42 121.2(3) . . ?
C24 C25 C42 121.7(3) . . ?
C25 C26 C27 123.5(3) . . ?
C25 C26 H30 118.3 . . ?
C27 C26 H30 118.3 . . ?
C26 C27 C22 119.0(3) . . ?
C26 C27 C35 116.3(3) . . ?
C22 C27 C35 124.6(3) . . ?
C23 C28 Si2 115.5(2) . . ?
C23 C28 Si1 112.7(2) . . ?
Si2 C28 Si1 114.86(16) . . ?
C23 C28 H31 104.0 . . ?
Si2 C28 H31 104.0 . . ?
Si1 C28 H31 104.0 . . ?
C31 Si1 C30 112.9(2) . . ?
C31 Si1 C29 105.5(2) . . ?
C30 Si1 C29 105.8(2) . . ?
C31 Si1 C28 110.06(16) . . ?
C30 Si1 C28 106.87(18) . . ?
C29 Si1 C28 115.76(17) . . ?
Si1 C29 H48 109.5 . . ?
Si1 C29 H49 109.5 . . ?
H48 C29 H49 109.5 . . ?
Si1 C29 H50 109.5 . . ?
H48 C29 H50 109.5 . . ?
H49 C29 H50 109.5 . . ?
Si1 C30 H51 109.5 . . ?
Si1 C30 H52 109.5 . . ?
H51 C30 H52 109.5 . . ?
Si1 C30 H53 109.5 . . ?
H51 C30 H53 109.5 . . ?
H52 C30 H53 109.5 . . ?
Si1 C31 H54 109.5 . . ?
Si1 C31 H55 109.5 . . ?
H54 C31 H55 109.5 . . ?
Si1 C31 H56 109.5 . . ?
H54 C31 H56 109.5 . . ?
H55 C31 H56 109.5 . . ?
C32 Si2 C33 109.98(18) . . ?
C32 Si2 C34 106.80(19) . . ?
C33 Si2 C34 105.30(19) . . ?
C32 Si2 C28 108.47(16) . . ?
C33 Si2 C28 110.59(16) . . ?
C34 Si2 C28 115.56(17) . . ?
Si2 C32 H57 109.5 . . ?
Si2 C32 H58 109.5 . . ?
H57 C32 H58 109.5 . . ?
Si2 C32 H59 109.5 . . ?
H57 C32 H59 109.5 . . ?
H58 C32 H59 109.5 . . ?
Si2 C33 H60 109.5 . . ?
Si2 C33 H61 109.5 . . ?
H60 C33 H61 109.5 . . ?
Si2 C33 H62 109.5 . . ?
H60 C33 H62 109.5 . . ?
H61 C33 H62 109.5 . . ?
Si2 C34 H63 109.5 . . ?
Si2 C34 H64 109.5 . . ?
H63 C34 H64 109.5 . . ?
Si2 C34 H65 109.5 . . ?
H63 C34 H65 109.5 . . ?
H64 C34 H65 109.5 . . ?
C27 C35 Si4 115.1(2) . . ?
C27 C35 Si3 110.2(2) . . ?
Si4 C35 Si3 116.06(16) . . ?
C27 C35 H32 104.7 . . ?
Si4 C35 H32 104.7 . . ?
Si3 C35 H32 104.7 . . ?
C37 Si3 C36 107.8(2) . . ?
C37 Si3 C38 107.3(2) . . ?
C36 Si3 C38 107.4(2) . . ?
C37 Si3 C35 109.03(19) . . ?
C36 Si3 C35 110.84(17) . . ?
C38 Si3 C35 114.17(18) . . ?
Si3 C36 H66 109.5 . . ?
Si3 C36 H67 109.5 . . ?
H66 C36 H67 109.5 . . ?
Si3 C36 H68 109.5 . . ?
H66 C36 H68 109.5 . . ?
H67 C36 H68 109.5 . . ?
Si3 C37 H69 109.5 . . ?
Si3 C37 H70 109.5 . . ?
H69 C37 H70 109.5 . . ?
Si3 C37 H71 109.5 . . ?
H69 C37 H71 109.5 . . ?
H70 C37 H71 109.5 . . ?
Si3 C38 H72 109.5 . . ?
Si3 C38 H73 109.5 . . ?
H72 C38 H73 109.5 . . ?
Si3 C38 H74 109.5 . . ?
H72 C38 H74 109.5 . . ?
H73 C38 H74 109.5 . . ?
C39 Si4 C41 107.8(2) . . ?
C39 Si4 C40 106.7(2) . . ?
C41 Si4 C40 109.37(19) . . ?
C39 Si4 C35 110.39(17) . . ?
C41 Si4 C35 113.32(18) . . ?
C40 Si4 C35 109.11(18) . . ?
Si4 C39 H75 109.5 . . ?
Si4 C39 H76 109.5 . . ?
H75 C39 H76 109.5 . . ?
Si4 C39 H77 109.5 . . ?
H75 C39 H77 109.5 . . ?
H76 C39 H77 109.5 . . ?
Si4 C40 H78 109.5 . . ?
Si4 C40 H79 109.5 . . ?
H78 C40 H79 109.5 . . ?
Si4 C40 H80 109.5 . . ?
H78 C40 H80 109.5 . . ?
H79 C40 H80 109.5 . . ?
Si4 C41 H81 109.5 . . ?
Si4 C41 H82 109.5 . . ?
H81 C41 H82 109.5 . . ?
Si4 C41 H83 109.5 . . ?
H81 C41 H83 109.5 . . ?
H82 C41 H83 109.5 . . ?
C45 C42 C44 110.5(5) . . ?
C45 C42 C25 113.5(4) . . ?
C44 C42 C25 112.3(4) . . ?
C45 C42 C43 111.5(5) . . ?
C44 C42 C43 102.5(6) . . ?
C25 C42 C43 105.9(4) . . ?
C42 C43 H84 109.5 . . ?
C42 C43 H85 109.5 . . ?
H84 C43 H85 109.5 . . ?
C42 C43 H86 109.5 . . ?
H84 C43 H86 109.5 . . ?
H85 C43 H86 109.5 . . ?
C42 C44 H87 109.5 . . ?
C42 C44 H88 109.5 . . ?
H87 C44 H88 109.5 . . ?
C42 C44 H89 109.5 . . ?
H87 C44 H89 109.5 . . ?
H88 C44 H89 109.5 . . ?
C42 C45 H90 109.5 . . ?
C42 C45 H91 109.5 . . ?
H90 C45 H91 109.5 . . ?
C42 C45 H92 109.5 . . ?
H90 C45 H92 109.5 . . ?
H91 C45 H92 109.5 . . ?
C46 Ge2 O7 84.91(11) . . ?
C46 Ge2 Br2 96.42(9) . . ?
O7 Ge2 Br2 90.46(6) . . ?
C47 C46 C52 124.9(3) . . ?
C47 C46 Ge2 118.3(2) . . ?
C52 C46 Ge2 116.4(2) . . ?
C46 C47 C67 120.0(3) . . ?
C46 C47 C48 126.0(3) . . ?
C67 C47 C48 113.8(3) . . ?
N3 C48 C47 115.8(3) . . ?
N3 C48 H11 108.3 . . ?
C47 C48 H11 108.3 . . ?
N3 C48 H12 108.3 . . ?
C47 C48 H12 108.3 . . ?
H11 C48 H12 107.4 . . ?
C48 N3 C49 114.3(3) . . ?
C48 N3 S3 114.4(2) . . ?
C49 N3 S3 117.8(2) . . ?
N3 C49 C50 115.1(3) . . ?
N3 C49 H13 108.5 . . ?
C50 C49 H13 108.5 . . ?
N3 C49 H14 108.5 . . ?
C50 C49 H14 108.5 . . ?
H13 C49 H14 107.5 . . ?
C51 C50 C49 113.8(3) . . ?
C51 C50 H15 108.8 . . ?
C49 C50 H15 108.8 . . ?
C51 C50 H16 108.8 . . ?
C49 C50 H16 108.8 . . ?
H15 C50 H16 107.7 . . ?
N4 C51 C50 112.8(3) . . ?
N4 C51 H17 109.0 . . ?
C50 C51 H17 109.0 . . ?
N4 C51 H18 109.0 . . ?
C50 C51 H18 109.0 . . ?
H17 C51 H18 107.8 . . ?
C52 N4 C51 118.8(3) . . ?
C52 N4 S4 117.1(2) . . ?
C51 N4 S4 120.2(2) . . ?
N4 C52 C46 111.0(3) . . ?
N4 C52 H19 109.4 . . ?
C46 C52 H19 109.4 . . ?
N4 C52 H20 109.4 . . ?
C46 C52 H20 109.4 . . ?
H19 C52 H20 108.0 . . ?
O5 S3 O6 120.18(16) . . ?
O5 S3 N3 106.53(15) . . ?
O6 S3 N3 106.61(15) . . ?
O5 S3 C53 107.95(17) . . ?
O6 S3 C53 108.10(17) . . ?
N3 S3 C53 106.77(15) . . ?
C54 C53 C58 120.3(3) . . ?
C54 C53 S3 119.9(3) . . ?
C58 C53 S3 119.7(3) . . ?
C55 C54 C53 119.4(3) . . ?
C55 C54 H33 120.3 . . ?
C53 C54 H33 120.3 . . ?
C54 C55 C56 121.3(4) . . ?
C54 C55 H34 119.3 . . ?
C56 C55 H34 119.3 . . ?
C57 C56 C55 118.4(4) . . ?
C57 C56 C59 120.5(4) . . ?
C55 C56 C59 121.1(4) . . ?
C56 C57 C58 121.5(4) . . ?
C56 C57 H35 119.2 . . ?
C58 C57 H35 119.2 . . ?
C57 C58 C53 119.0(4) . . ?
C57 C58 H36 120.5 . . ?
C53 C58 H36 120.5 . . ?
C56 C59 H93 109.5 . . ?
C56 C59 H94 109.5 . . ?
H93 C59 H94 109.5 . . ?
C56 C59 H95 109.5 . . ?
H93 C59 H95 109.5 . . ?
H94 C59 H95 109.5 . . ?
O8 S4 O7 117.85(16) . . ?
O8 S4 N4 108.55(16) . . ?
O7 S4 N4 106.22(15) . . ?
O8 S4 C60 109.14(17) . . ?
O7 S4 C60 104.91(16) . . ?
N4 S4 C60 109.99(16) . . ?
S4 O7 Ge2 137.32(15) . . ?
C61 C60 C65 120.2(3) . . ?
C61 C60 S4 120.3(3) . . ?
C65 C60 S4 119.5(3) . . ?
C60 C61 C62 119.7(4) . . ?
C60 C61 H37 120.1 . . ?
C62 C61 H37 120.1 . . ?
C63 C62 C61 121.0(4) . . ?
C63 C62 H38 119.5 . . ?
C61 C62 H38 119.5 . . ?
C62 C63 C64 118.2(4) . . ?
C62 C63 C66 120.6(4) . . ?
C64 C63 C66 121.1(4) . . ?
C65 C64 C63 121.5(4) . . ?
C65 C64 H39 119.2 . . ?
C63 C64 H39 119.2 . . ?
C64 C65 C60 119.3(4) . . ?
C64 C65 H40 120.4 . . ?
C60 C65 H40 120.4 . . ?
C63 C66 H96 109.5 . . ?
C63 C66 H97 109.5 . . ?
H96 C66 H97 109.5 . . ?
C63 C66 H98 109.5 . . ?
H96 C66 H98 109.5 . . ?
H97 C66 H98 109.5 . . ?
C68 C67 C72 118.7(3) . . ?
C68 C67 C47 121.0(3) . . ?
C72 C67 C47 120.3(3) . . ?
C69 C68 C67 119.3(3) . . ?
C69 C68 C73 116.1(3) . . ?
C67 C68 C73 124.4(3) . . ?
C70 C69 C68 122.9(3) . . ?
C70 C69 H41 118.6 . . ?
C68 C69 H41 118.6 . . ?
C69 C70 C71 116.7(3) . . ?
C69 C70 C87 121.5(3) . . ?
C71 C70 C87 121.7(3) . . ?
C70 C71 C72 123.6(3) . . ?
C70 C71 H42 118.2 . . ?
C72 C71 H42 118.2 . . ?
C71 C72 C67 118.6(3) . . ?
C71 C72 C80 117.9(3) . . ?
C67 C72 C80 123.5(3) . . ?
C68 C73 Si6 115.6(2) . . ?
C68 C73 Si5 109.7(2) . . ?
Si6 C73 Si5 115.78(17) . . ?
C68 C73 H43 104.8 . . ?
Si6 C73 H43 104.8 . . ?
Si5 C73 H43 104.8 . . ?
C75 Si5 C76 107.6(2) . . ?
C75 Si5 C74 107.3(2) . . ?
C76 Si5 C74 107.8(2) . . ?
C75 Si5 C73 111.07(17) . . ?
C76 Si5 C73 109.03(19) . . ?
C74 Si5 C73 113.77(19) . . ?
Si5 C74 H99 109.5 . . ?
Si5 C74 H100 109.5 . . ?
H99 C74 H100 109.5 . . ?
Si5 C74 H101 109.5 . . ?
H99 C74 H101 109.5 . . ?
H100 C74 H101 109.5 . . ?
Si5 C75 H102 109.5 . . ?
Si5 C75 H103 109.5 . . ?
H102 C75 H103 109.5 . . ?
Si5 C75 H104 109.5 . . ?
H102 C75 H104 109.5 . . ?
H103 C75 H104 109.5 . . ?
Si5 C76 H105 109.5 . . ?
Si5 C76 H106 109.5 . . ?
H105 C76 H106 109.5 . . ?
Si5 C76 H107 109.5 . . ?
H105 C76 H107 109.5 . . ?
H106 C76 H107 109.5 . . ?
C77 Si6 C78 106.9(2) . . ?
C77 Si6 C79 107.6(2) . . ?
C78 Si6 C79 109.34(19) . . ?
C77 Si6 C73 110.35(17) . . ?
C78 Si6 C73 108.91(18) . . ?
C79 Si6 C73 113.52(18) . . ?
Si6 C77 H108 109.5 . . ?
Si6 C77 H109 109.5 . . ?
H108 C77 H109 109.5 . . ?
Si6 C77 H110 109.5 . . ?
H108 C77 H110 109.5 . . ?
H109 C77 H110 109.5 . . ?
Si6 C78 H111 109.5 . . ?
Si6 C78 H112 109.5 . . ?
H111 C78 H112 109.5 . . ?
Si6 C78 H113 109.5 . . ?
H111 C78 H113 109.5 . . ?
H112 C78 H113 109.5 . . ?
Si6 C79 H114 109.5 . . ?
Si6 C79 H115 109.5 . . ?
H114 C79 H115 109.5 . . ?
Si6 C79 H116 109.5 . . ?
H114 C79 H116 109.5 . . ?
H115 C79 H116 109.5 . . ?
C72 C80 Si8 115.1(2) . . ?
C72 C80 Si7 113.2(2) . . ?
Si8 C80 Si7 115.03(17) . . ?
C72 C80 H44 103.9 . . ?
Si8 C80 H44 103.9 . . ?
Si7 C80 H44 103.9 . . ?
C83 Si7 C81 113.4(2) . . ?
C83 Si7 C82 105.82(18) . . ?
C81 Si7 C82 105.0(2) . . ?
C83 Si7 C80 107.09(18) . . ?
C81 Si7 C80 110.10(17) . . ?
C82 Si7 C80 115.53(18) . . ?
Si7 C81 H117 109.5 . . ?
Si7 C81 H118 109.5 . . ?
H117 C81 H118 109.5 . . ?
Si7 C81 H119 109.5 . . ?
H117 C81 H119 109.5 . . ?
H118 C81 H119 109.5 . . ?
Si7 C82 H120 109.5 . . ?
Si7 C82 H121 109.5 . . ?
H120 C82 H121 109.5 . . ?
Si7 C82 H122 109.5 . . ?
H120 C82 H122 109.5 . . ?
H121 C82 H122 109.5 . . ?
Si7 C83 H123 109.5 . . ?
Si7 C83 H124 109.5 . . ?
H123 C83 H124 109.5 . . ?
Si7 C83 H125 109.5 . . ?
H123 C83 H125 109.5 . . ?
H124 C83 H125 109.5 . . ?
C84 Si8 C86 110.50(19) . . ?
C84 Si8 C85 105.43(19) . . ?
C86 Si8 C85 106.81(19) . . ?
C84 Si8 C80 109.80(16) . . ?
C86 Si8 C80 108.27(18) . . ?
C85 Si8 C80 115.95(17) . . ?
Si8 C84 H126 109.5 . . ?
Si8 C84 H127 109.5 . . ?
H126 C84 H127 109.5 . . ?
Si8 C84 H128 109.5 . . ?
H126 C84 H128 109.5 . . ?
H127 C84 H128 109.5 . . ?
Si8 C85 H129 109.5 . . ?
Si8 C85 H130 109.5 . . ?
H129 C85 H130 109.5 . . ?
Si8 C85 H131 109.5 . . ?
H129 C85 H131 109.5 . . ?
H130 C85 H131 109.5 . . ?
Si8 C86 H132 109.5 . . ?
Si8 C86 H133 109.5 . . ?
H132 C86 H133 109.5 . . ?
Si8 C86 H134 109.5 . . ?
H132 C86 H134 109.5 . . ?
H133 C86 H134 109.5 . . ?
C91 C87 C92 117.1(9) . . ?
C91 C87 C70 112.8(5) . . ?
C92 C87 C70 104.1(6) . . ?
C89 C87 C70 115.3(4) . . ?
C89 C87 C90 108.7(6) . . ?
C70 C87 C90 110.4(4) . . ?
C91 C87 C93 110.1(8) . . ?
C92 C87 C93 103.7(11) . . ?
C70 C87 C93 108.4(6) . . ?
C89 C87 C88 106.1(5) . . ?
C70 C87 C88 110.4(4) . . ?
C90 C87 C88 105.4(6) . . ?
C87 C88 H135 109.5 . . ?
C87 C88 H136 109.5 . . ?
H135 C88 H136 109.5 . . ?
C87 C88 H137 109.5 . . ?
H135 C88 H137 109.5 . . ?
H136 C88 H137 109.5 . . ?
C87 C89 H138 109.5 . . ?
C87 C89 H139 109.5 . . ?
H138 C89 H139 109.5 . . ?
C87 C89 H140 109.5 . . ?
H138 C89 H140 109.5 . . ?
H139 C89 H140 109.5 . . ?
C87 C90 H141 109.5 . . ?
C87 C90 H142 109.5 . . ?
H141 C90 H142 109.5 . . ?
C87 C90 H143 109.5 . . ?
H141 C90 H143 109.5 . . ?
H142 C90 H143 109.5 . . ?
C87 C91 H144 109.5 . . ?
C87 C91 H145 109.5 . . ?
H144 C91 H145 109.5 . . ?
C87 C91 H146 109.5 . . ?
H144 C91 H146 109.5 . . ?
H145 C91 H146 109.5 . . ?
C87 C92 H147 109.5 . . ?
C87 C92 H148 109.5 . . ?
H147 C92 H148 109.5 . . ?
C87 C92 H149 109.5 . . ?
H147 C92 H149 109.5 . . ?
H148 C92 H149 109.5 . . ?
C87 C93 H150 109.5 . . ?
C87 C93 H151 109.5 . . ?
H150 C93 H151 109.5 . . ?
C87 C93 H152 109.5 . . ?
H150 C93 H152 109.5 . . ?
H151 C93 H152 109.5 . . ?
C99 C94 C95 123.5(16) . . ?
C99 C94 H156 118.2 . . ?
C95 C94 H156 118.2 . . ?
C94 C95 C96 116.6(15) . . ?
C94 C95 H157 121.7 . . ?
C96 C95 H157 121.7 . . ?
C97 C96 C95 121.2(13) . . ?
C97 C96 H158 119.4 . . ?
C95 C96 H158 119.4 . . ?
C96 C97 C98 120.5(11) . . ?
C96 C97 H159 119.8 . . ?
C98 C97 H159 119.8 . . ?
C97 C98 C99 118.1(10) . . ?
C97 C98 H160 120.9 . . ?
C99 C98 H160 120.9 . . ?
C94 C99 C98 120.0(13) . . ?
C94 C99 H161 120.0 . . ?
C98 C99 H161 120.0 . . ?

loop_
_geom_bond_atom_site_label_1
_geom_bond_atom_site_label_2
_geom_bond_distance
_geom_bond_site_symmetry_2
_geom_bond_publ_flag
Ge1 C1 2.001(3) . ?
Ge1 O3 2.203(2) . ?
Ge1 Br1 2.4285(5) . ?
C1 C2 1.337(4) . ?
C1 C7 1.515(4) . ?
C2 C22 1.508(4) . ?
C2 C3 1.535(4) . ?
C3 N1 1.483(4) . ?
C3 H1 0.9900 . ?
C3 H2 0.9900 . ?
N1 C4 1.482(4) . ?
N1 S1 1.647(3) . ?
C4 C5 1.518(5) . ?
C4 H3 0.9900 . ?
C4 H4 0.9900 . ?
C5 C6 1.510(5) . ?
C5 H5 0.9900 . ?
C5 H6 0.9900 . ?
C6 N2 1.491(4) . ?
C6 H7 0.9900 . ?
C6 H8 0.9900 . ?
N2 C7 1.481(4) . ?
N2 S2 1.593(3) . ?
C7 H9 0.9900 . ?
C7 H10 0.9900 . ?
S1 O1 1.427(3) . ?
S1 O2 1.429(3) . ?
S1 C8 1.758(3) . ?
C8 C9 1.387(5) . ?
C8 C13 1.389(5) . ?
C9 C10 1.383(5) . ?
C9 H21 0.9500 . ?
C10 C11 1.384(6) . ?
C10 H22 0.9500 . ?
C11 C12 1.379(6) . ?
C11 C14 1.505(6) . ?
C12 C13 1.381(5) . ?
C12 H23 0.9500 . ?
C13 H24 0.9500 . ?
C14 H153 0.9800 . ?
C14 H154 0.9800 . ?
C14 H155 0.9800 . ?
S2 O4 1.424(3) . ?
S2 O3 1.459(2) . ?
S2 C15 1.763(4) . ?
C15 C20 1.367(5) . ?
C15 C16 1.382(5) . ?
C16 C17 1.382(5) . ?
C16 H25 0.9500 . ?
C17 C18 1.381(6) . ?
C17 H26 0.9500 . ?
C18 C19 1.371(6) . ?
C18 C21 1.508(5) . ?
C19 C20 1.381(6) . ?
C19 H27 0.9500 . ?
C20 H28 0.9500 . ?
C21 H45 0.9800 . ?
C21 H46 0.9800 . ?
C21 H47 0.9800 . ?
C22 C27 1.416(4) . ?
C22 C23 1.417(4) . ?
C23 C24 1.402(4) . ?
C23 C28 1.518(4) . ?
C24 C25 1.385(4) . ?
C24 H29 0.9500 . ?
C25 C26 1.376(5) . ?
C25 C42 1.535(5) . ?
C26 C27 1.391(5) . ?
C26 H30 0.9500 . ?
C27 C35 1.519(4) . ?
C28 Si2 1.906(3) . ?
C28 Si1 1.912(3) . ?
C28 H31 1.0000 . ?
Si1 C31 1.864(4) . ?
Si1 C30 1.866(4) . ?
Si1 C29 1.870(4) . ?
C29 H48 0.9800 . ?
C29 H49 0.9800 . ?
C29 H50 0.9800 . ?
C30 H51 0.9800 . ?
C30 H52 0.9800 . ?
C30 H53 0.9800 . ?
C31 H54 0.9800 . ?
C31 H55 0.9800 . ?
C31 H56 0.9800 . ?
Si2 C32 1.865(4) . ?
Si2 C33 1.870(4) . ?
Si2 C34 1.874(4) . ?
C32 H57 0.9800 . ?
C32 H58 0.9800 . ?
C32 H59 0.9800 . ?
C33 H60 0.9800 . ?
C33 H61 0.9800 . ?
C33 H62 0.9800 . ?
C34 H63 0.9800 . ?
C34 H64 0.9800 . ?
C34 H65 0.9800 . ?
C35 Si4 1.892(4) . ?
C35 Si3 1.900(3) . ?
C35 H32 1.0000 . ?
Si3 C37 1.855(5) . ?
Si3 C36 1.868(5) . ?
Si3 C38 1.875(4) . ?
C36 H66 0.9800 . ?
C36 H67 0.9800 . ?
C36 H68 0.9800 . ?
C37 H69 0.9800 . ?
C37 H70 0.9800 . ?
C37 H71 0.9800 . ?
C38 H72 0.9800 . ?
C38 H73 0.9800 . ?
C38 H74 0.9800 . ?
Si4 C39 1.857(4) . ?
Si4 C41 1.862(4) . ?
Si4 C40 1.863(4) . ?
C39 H75 0.9800 . ?
C39 H76 0.9800 . ?
C39 H77 0.9800 . ?
C40 H78 0.9800 . ?
C40 H79 0.9800 . ?
C40 H80 0.9800 . ?
C41 H81 0.9800 . ?
C41 H82 0.9800 . ?
C41 H83 0.9800 . ?
C42 C45 1.464(6) . ?
C42 C44 1.500(6) . ?
C42 C43 1.536(8) . ?
C43 H84 0.9800 . ?
C43 H85 0.9800 . ?
C43 H86 0.9800 . ?
C44 H87 0.9800 . ?
C44 H88 0.9800 . ?
C44 H89 0.9800 . ?
C45 H90 0.9800 . ?
C45 H91 0.9800 . ?
C45 H92 0.9800 . ?
Ge2 C46 1.996(3) . ?
Ge2 O7 2.231(2) . ?
Ge2 Br2 2.4316(5) . ?
C46 C47 1.337(5) . ?
C46 C52 1.520(4) . ?
C47 C67 1.516(4) . ?
C47 C48 1.522(5) . ?
C48 N3 1.476(4) . ?
C48 H11 0.9900 . ?
C48 H12 0.9900 . ?
N3 C49 1.485(4) . ?
N3 S3 1.644(3) . ?
C49 C50 1.522(5) . ?
C49 H13 0.9900 . ?
C49 H14 0.9900 . ?
C50 C51 1.516(5) . ?
C50 H15 0.9900 . ?
C50 H16 0.9900 . ?
C51 N4 1.495(4) . ?
C51 H17 0.9900 . ?
C51 H18 0.9900 . ?
N4 C52 1.471(4) . ?
N4 S4 1.597(3) . ?
C52 H19 0.9900 . ?
C52 H20 0.9900 . ?
S3 O5 1.426(3) . ?
S3 O6 1.428(3) . ?
S3 C53 1.758(4) . ?
C53 C54 1.387(5) . ?
C53 C58 1.390(5) . ?
C54 C55 1.369(5) . ?
C54 H33 0.9500 . ?
C55 C56 1.396(5) . ?
C55 H34 0.9500 . ?
C56 C57 1.375(6) . ?
C56 C59 1.511(5) . ?
C57 C58 1.384(5) . ?
C57 H35 0.9500 . ?
C58 H36 0.9500 . ?
C59 H93 0.9800 . ?
C59 H94 0.9800 . ?
C59 H95 0.9800 . ?
S4 O8 1.422(3) . ?
S4 O7 1.458(3) . ?
S4 C60 1.764(3) . ?
C60 C61 1.370(5) . ?
C60 C65 1.388(5) . ?
C61 C62 1.384(6) . ?
C61 H37 0.9500 . ?
C62 C63 1.379(6) . ?
C62 H38 0.9500 . ?
C63 C64 1.385(6) . ?
C63 C66 1.510(6) . ?
C64 C65 1.371(5) . ?
C64 H39 0.9500 . ?
C65 H40 0.9500 . ?
C66 H96 0.9800 . ?
C66 H97 0.9800 . ?
C66 H98 0.9800 . ?
C67 C68 1.414(4) . ?
C67 C72 1.417(4) . ?
C68 C69 1.397(5) . ?
C68 C73 1.522(4) . ?
C69 C70 1.382(5) . ?
C69 H41 0.9500 . ?
C70 C71 1.384(4) . ?
C70 C87 1.527(5) . ?
C71 C72 1.396(5) . ?
C71 H42 0.9500 . ?
C72 C80 1.523(4) . ?
C73 Si6 1.890(4) . ?
C73 Si5 1.908(4) . ?
C73 H43 1.0000 . ?
Si5 C75 1.859(5) . ?
Si5 C76 1.861(4) . ?
Si5 C74 1.873(4) . ?
C74 H99 0.9800 . ?
C74 H100 0.9800 . ?
C74 H101 0.9800 . ?
C75 H102 0.9800 . ?
C75 H103 0.9800 . ?
C75 H104 0.9800 . ?
C76 H105 0.9800 . ?
C76 H106 0.9800 . ?
C76 H107 0.9800 . ?
Si6 C77 1.856(4) . ?
Si6 C78 1.860(4) . ?
Si6 C79 1.866(4) . ?
C77 H108 0.9800 . ?
C77 H109 0.9800 . ?
C77 H110 0.9800 . ?
C78 H111 0.9800 . ?
C78 H112 0.9800 . ?
C78 H113 0.9800 . ?
C79 H114 0.9800 . ?
C79 H115 0.9800 . ?
C79 H116 0.9800 . ?
C80 Si8 1.904(3) . ?
C80 Si7 1.915(4) . ?
C80 H44 1.0000 . ?
Si7 C83 1.861(4) . ?
Si7 C81 1.864(4) . ?
Si7 C82 1.875(4) . ?
C81 H117 0.9800 . ?
C81 H118 0.9800 . ?
C81 H119 0.9800 . ?
C82 H120 0.9800 . ?
C82 H121 0.9800 . ?
C82 H122 0.9800 . ?
C83 H123 0.9800 . ?
C83 H124 0.9800 . ?
C83 H125 0.9800 . ?
Si8 C84 1.865(4) . ?
Si8 C86 1.868(4) . ?
Si8 C85 1.878(4) . ?
C84 H126 0.9800 . ?
C84 H127 0.9800 . ?
C84 H128 0.9800 . ?
C85 H129 0.9800 . ?
C85 H130 0.9800 . ?
C85 H131 0.9800 . ?
C86 H132 0.9800 . ?
C86 H133 0.9800 . ?
C86 H134 0.9800 . ?
C87 C91 1.410(11) . ?
C87 C92 1.484(14) . ?
C87 C89 1.504(8) . ?
C87 C90 1.555(9) . ?
C87 C93 1.569(12) . ?
C87 C88 1.580(8) . ?
C88 H135 0.9800 . ?
C88 H136 0.9800 . ?
C88 H137 0.9800 . ?
C89 H138 0.9800 . ?
C89 H139 0.9800 . ?
C89 H140 0.9800 . ?
C90 H141 0.9800 . ?
C90 H142 0.9800 . ?
C90 H143 0.9800 . ?
C91 H144 0.9800 . ?
C91 H145 0.9800 . ?
C91 H146 0.9800 . ?
C92 H147 0.9800 . ?
C92 H148 0.9800 . ?
C92 H149 0.9800 . ?
C93 H150 0.9800 . ?
C93 H151 0.9800 . ?
C93 H152 0.9800 . ?
C94 C99 1.300(15) . ?
C94 C95 1.35(2) . ?
C94 H156 0.9500 . ?
C95 C96 1.388(5) . ?
C95 H157 0.9500 . ?
C96 C97 1.321(14) . ?
C96 H158 0.9500 . ?
C97 C98 1.375(5) . ?
C97 H159 0.9500 . ?
C98 C99 1.376(5) . ?
C98 H160 0.9500 . ?
C99 H161 0.9500 . ?

loop_
_geom_torsion_atom_site_label_1
_geom_torsion_atom_site_label_2
_geom_torsion_atom_site_label_3
_geom_torsion_atom_site_label_4
_geom_torsion
_geom_torsion_site_symmetry_1
_geom_torsion_site_symmetry_2
_geom_torsion_site_symmetry_3
_geom_torsion_site_symmetry_4
_geom_torsion_publ_flag
C7 C1 C2 C22 173.2(3) . . . . ?
Ge1 C1 C2 C22 -13.6(4) . . . . ?
C7 C1 C2 C3 -0.9(5) . . . . ?
Ge1 C1 C2 C3 172.3(2) . . . . ?
C1 C2 C3 N1 -33.1(4) . . . . ?
C22 C2 C3 N1 152.4(3) . . . . ?
C2 C3 N1 C4 -61.5(3) . . . . ?
C2 C3 N1 S1 157.2(2) . . . . ?
C3 N1 C4 C5 146.7(3) . . . . ?
S1 N1 C4 C5 -73.2(3) . . . . ?
N1 C4 C5 C6 -40.6(4) . . . . ?
C4 C5 C6 N2 -48.1(4) . . . . ?
C5 C6 N2 C7 99.1(3) . . . . ?
C5 C6 N2 S2 -98.2(3) . . . . ?
C6 N2 C7 C1 -122.8(3) . . . . ?
S2 N2 C7 C1 74.7(3) . . . . ?
C2 C1 C7 N2 96.5(4) . . . . ?
Ge1 C1 C7 N2 -76.8(3) . . . . ?
C4 N1 S1 O1 169.0(2) . . . . ?
C3 N1 S1 O1 -50.5(2) . . . . ?
C4 N1 S1 O2 40.0(3) . . . . ?
C3 N1 S1 O2 -179.5(2) . . . . ?
C4 N1 S1 C8 -75.2(3) . . . . ?
C3 N1 S1 C8 65.2(2) . . . . ?
O1 S1 C8 C9 28.4(3) . . . . ?
O2 S1 C8 C9 159.9(3) . . . . ?
N1 S1 C8 C9 -86.1(3) . . . . ?
O1 S1 C8 C13 -153.8(3) . . . . ?
O2 S1 C8 C13 -22.3(3) . . . . ?
N1 S1 C8 C13 91.8(3) . . . . ?
C13 C8 C9 C10 -2.2(5) . . . . ?
S1 C8 C9 C10 175.6(3) . . . . ?
C8 C9 C10 C11 0.2(6) . . . . ?
C9 C10 C11 C12 2.1(6) . . . . ?
C9 C10 C11 C14 -178.5(4) . . . . ?
C10 C11 C12 C13 -2.6(6) . . . . ?
C14 C11 C12 C13 178.0(4) . . . . ?
C11 C12 C13 C8 0.7(6) . . . . ?
C9 C8 C13 C12 1.8(5) . . . . ?
S1 C8 C13 C12 -176.0(3) . . . . ?
C7 N2 S2 O4 -156.7(2) . . . . ?
C6 N2 S2 O4 40.8(3) . . . . ?
C7 N2 S2 O3 -28.9(3) . . . . ?
C6 N2 S2 O3 168.5(2) . . . . ?
C7 N2 S2 C15 85.0(3) . . . . ?
C6 N2 S2 C15 -77.5(3) . . . . ?
O4 S2 O3 Ge1 112.8(2) . . . . ?
N2 S2 O3 Ge1 -8.9(3) . . . . ?
C15 S2 O3 Ge1 -126.9(2) . . . . ?
O4 S2 C15 C20 -11.0(4) . . . . ?
O3 S2 C15 C20 -138.1(3) . . . . ?
N2 S2 C15 C20 107.9(3) . . . . ?
O4 S2 C15 C16 166.6(3) . . . . ?
O3 S2 C15 C16 39.6(4) . . . . ?
N2 S2 C15 C16 -74.4(3) . . . . ?
C20 C15 C16 C17 0.1(6) . . . . ?
S2 C15 C16 C17 -177.5(3) . . . . ?
C15 C16 C17 C18 0.9(7) . . . . ?
C16 C17 C18 C19 -1.7(7) . . . . ?
C16 C17 C18 C21 176.6(4) . . . . ?
C17 C18 C19 C20 1.5(7) . . . . ?
C21 C18 C19 C20 -176.8(4) . . . . ?
C16 C15 C20 C19 -0.3(6) . . . . ?
S2 C15 C20 C19 177.3(3) . . . . ?
C18 C19 C20 C15 -0.6(7) . . . . ?
C1 C2 C22 C27 113.1(3) . . . . ?
C3 C2 C22 C27 -72.2(4) . . . . ?
C1 C2 C22 C23 -69.8(4) . . . . ?
C3 C2 C22 C23 104.9(3) . . . . ?
C27 C22 C23 C24 -0.5(5) . . . . ?
C2 C22 C23 C24 -177.6(3) . . . . ?
C27 C22 C23 C28 175.3(3) . . . . ?
C2 C22 C23 C28 -1.9(5) . . . . ?
C22 C23 C24 C25 -1.7(5) . . . . ?
C28 C23 C24 C25 -177.7(3) . . . . ?
C23 C24 C25 C26 0.7(5) . . . . ?
C23 C24 C25 C42 175.5(3) . . . . ?
C24 C25 C26 C27 2.6(5) . . . . ?
C42 C25 C26 C27 -172.3(3) . . . . ?
C25 C26 C27 C22 -4.7(5) . . . . ?
C25 C26 C27 C35 171.2(3) . . . . ?
C23 C22 C27 C26 3.5(5) . . . . ?
C2 C22 C27 C26 -179.4(3) . . . . ?
C23 C22 C27 C35 -172.1(3) . . . . ?
C2 C22 C27 C35 5.1(5) . . . . ?
C24 C23 C28 Si2 -41.5(4) . . . . ?
C22 C23 C28 Si2 142.7(3) . . . . ?
C24 C23 C28 Si1 93.3(3) . . . . ?
C22 C23 C28 Si1 -82.5(3) . . . . ?
C26 C27 C35 Si4 75.6(3) . . . . ?
C22 C27 C35 Si4 -108.8(3) . . . . ?
C26 C27 C35 Si3 -58.0(3) . . . . ?
C22 C27 C35 Si3 117.7(3) . . . . ?
C27 C35 Si4 C39 61.8(3) . . . . ?
Si3 C35 Si4 C39 -167.4(2) . . . . ?
C27 C35 Si4 C41 -59.2(3) . . . . ?
Si3 C35 Si4 C41 71.6(2) . . . . ?
C27 C35 Si4 C40 178.7(2) . . . . ?
Si3 C35 Si4 C40 -50.5(2) . . . . ?
C26 C25 C42 C45 -166.2(5) . . . . ?
C24 C25 C42 C45 19.2(6) . . . . ?
C26 C25 C42 C44 -39.9(6) . . . . ?
C24 C25 C42 C44 145.5(5) . . . . ?
C26 C25 C42 C43 71.2(6) . . . . ?
C24 C25 C42 C43 -103.4(5) . . . . ?
C52 C46 C47 C67 172.3(3) . . . . ?
Ge2 C46 C47 C67 -14.1(4) . . . . ?
C52 C46 C47 C48 -2.0(5) . . . . ?
Ge2 C46 C47 C48 171.5(2) . . . . ?
C46 C47 C48 N3 -30.3(5) . . . . ?
C67 C47 C48 N3 155.1(3) . . . . ?
C47 C48 N3 C49 -63.1(4) . . . . ?
C47 C48 N3 S3 156.9(2) . . . . ?
C48 N3 C49 C50 148.1(3) . . . . ?
S3 N3 C49 C50 -73.4(3) . . . . ?
N3 C49 C50 C51 -43.0(4) . . . . ?
C49 C50 C51 N4 -46.1(4) . . . . ?
C50 C51 N4 C52 98.4(4) . . . . ?
C50 C51 N4 S4 -104.4(3) . . . . ?
C51 N4 C52 C46 -123.0(3) . . . . ?
S4 N4 C52 C46 79.2(3) . . . . ?
C47 C46 C52 N4 96.4(4) . . . . ?
Ge2 C46 C52 N4 -77.3(3) . . . . ?
C48 N3 S3 O5 -48.7(3) . . . . ?
C49 N3 S3 O5 172.8(2) . . . . ?
C48 N3 S3 O6 -178.1(2) . . . . ?
C49 N3 S3 O6 43.3(3) . . . . ?
C48 N3 S3 C53 66.5(3) . . . . ?
C49 N3 S3 C53 -72.1(3) . . . . ?
O5 S3 C53 C54 29.8(3) . . . . ?
O6 S3 C53 C54 161.2(3) . . . . ?
N3 S3 C53 C54 -84.4(3) . . . . ?
O5 S3 C53 C58 -152.3(3) . . . . ?
O6 S3 C53 C58 -20.9(3) . . . . ?
N3 S3 C53 C58 93.5(3) . . . . ?
C58 C53 C54 C55 -0.3(5) . . . . ?
S3 C53 C54 C55 177.6(3) . . . . ?
C53 C54 C55 C56 0.2(6) . . . . ?
C54 C55 C56 C57 0.3(6) . . . . ?
C54 C55 C56 C59 -178.4(4) . . . . ?
C55 C56 C57 C58 -0.7(6) . . . . ?
C59 C56 C57 C58 178.0(4) . . . . ?
C56 C57 C58 C53 0.5(6) . . . . ?
C54 C53 C58 C57 0.0(6) . . . . ?
S3 C53 C58 C57 -178.0(3) . . . . ?
C52 N4 S4 O8 -168.0(2) . . . . ?
C51 N4 S4 O8 34.5(3) . . . . ?
C52 N4 S4 O7 -40.4(3) . . . . ?
C51 N4 S4 O7 162.1(2) . . . . ?
C52 N4 S4 C60 72.7(3) . . . . ?
C51 N4 S4 C60 -84.9(3) . . . . ?
O8 S4 O7 Ge2 130.8(2) . . . . ?
N4 S4 O7 Ge2 8.9(3) . . . . ?
C60 S4 O7 Ge2 -107.6(2) . . . . ?
O8 S4 C60 C61 126.2(3) . . . . ?
O7 S4 C60 C61 -1.0(4) . . . . ?
N4 S4 C60 C61 -114.8(3) . . . . ?
O8 S4 C60 C65 -53.2(3) . . . . ?
O7 S4 C60 C65 179.6(3) . . . . ?
N4 S4 C60 C65 65.7(3) . . . . ?
C65 C60 C61 C62 -0.1(6) . . . . ?
S4 C60 C61 C62 -179.5(3) . . . . ?
C60 C61 C62 C63 0.3(7) . . . . ?
C61 C62 C63 C64 -0.4(7) . . . . ?
C61 C62 C63 C66 -180.0(5) . . . . ?
C62 C63 C64 C65 0.2(7) . . . . ?
C66 C63 C64 C65 179.8(4) . . . . ?
C63 C64 C65 C60 0.1(7) . . . . ?
C61 C60 C65 C64 -0.1(6) . . . . ?
S4 C60 C65 C64 179.3(3) . . . . ?
C46 C47 C67 C68 111.9(4) . . . . ?
C48 C47 C67 C68 -73.1(4) . . . . ?
C46 C47 C67 C72 -71.1(4) . . . . ?
C48 C47 C67 C72 103.9(3) . . . . ?
C72 C67 C68 C69 4.0(5) . . . . ?
C47 C67 C68 C69 -178.9(3) . . . . ?
C72 C67 C68 C73 -172.0(3) . . . . ?
C47 C67 C68 C73 5.0(5) . . . . ?
C67 C68 C69 C70 -5.3(5) . . . . ?
C73 C68 C69 C70 171.1(3) . . . . ?
C68 C69 C70 C71 2.9(5) . . . . ?
C68 C69 C70 C87 -175.6(3) . . . . ?
C69 C70 C71 C72 0.6(5) . . . . ?
C87 C70 C71 C72 179.1(3) . . . . ?
C70 C71 C72 C67 -1.6(5) . . . . ?
C70 C71 C72 C80 -178.3(3) . . . . ?
C68 C67 C72 C71 -0.7(5) . . . . ?
C47 C67 C72 C71 -177.8(3) . . . . ?
C68 C67 C72 C80 175.7(3) . . . . ?
C47 C67 C72 C80 -1.3(5) . . . . ?
C69 C68 C73 Si6 73.9(4) . . . . ?
C67 C68 C73 Si6 -110.0(3) . . . . ?
C69 C68 C73 Si5 -59.3(4) . . . . ?
C67 C68 C73 Si5 116.9(3) . . . . ?
C68 C73 Si6 C77 63.3(3) . . . . ?
Si5 C73 Si6 C77 -166.5(2) . . . . ?
C68 C73 Si6 C78 -179.6(3) . . . . ?
Si5 C73 Si6 C78 -49.4(2) . . . . ?
C68 C73 Si6 C79 -57.5(3) . . . . ?
Si5 C73 Si6 C79 72.7(2) . . . . ?
C71 C72 C80 Si8 -39.8(4) . . . . ?
C67 C72 C80 Si8 143.7(3) . . . . ?
C71 C72 C80 Si7 95.4(3) . . . . ?
C67 C72 C80 Si7 -81.1(4) . . . . ?
C69 C70 C87 C91 -161.5(7) . . . . ?
C71 C70 C87 C91 20.0(8) . . . . ?
C69 C70 C87 C92 70.5(10) . . . . ?
C71 C70 C87 C92 -107.9(9) . . . . ?
C69 C70 C87 C89 10.0(7) . . . . ?
C71 C70 C87 C89 -168.5(6) . . . . ?
C69 C70 C87 C90 -113.7(6) . . . . ?
C71 C70 C87 C90 67.9(6) . . . . ?
C69 C70 C87 C93 -39.4(10) . . . . ?
C71 C70 C87 C93 142.2(9) . . . . ?
C69 C70 C87 C88 130.2(5) . . . . ?
C71 C70 C87 C88 -48.3(5) . . . . ?
C99 C94 C95 C96 2(2) . . . . ?
C94 C95 C96 C97 -1(2) . . . . ?
C95 C96 C97 C98 0.5(16) . . . . ?
C96 C97 C98 C99 -0.9(11) . . . . ?
C95 C94 C99 C98 -2.5(18) . . . . ?
C97 C98 C99 C94 1.9(12) . . . . ?
